data_4035812
loop_
_publ_author_name
'Gerus, Aleksandra'
'\'Slepokura, Katarzyna'
'Panek, Jaros\/law'
'Turek, Aleksandra'
'Lisowski, Jerzy'

_publ_section_title
;
 Chiral Cryptates Derived from a Hexaazamacrocycle.
;
_journal_issue 12
_journal_name_full 'The Journal of organic chemistry'
_journal_page_first 6748
_journal_page_last 6753
_journal_paper_doi 10.1021/acs.joc.8b00670
_journal_volume 83
_journal_year 2018
_chemical_absolute_configuration rmad
_chemical_formula_moiety 'C40 H48 K N8, Br, 0.8(C H4 O), 0.7(H2 O)'
_chemical_formula_sum 'C40.8 H52.6 Br K N8 O1.5'
_chemical_formula_weight 798.12
_space_group_crystal_system orthorhombic
_space_group_IT_number 19
_space_group_name_Hall 'P 2ac 2ab'
_space_group_name_H-M_alt 'P 21 21 21'
_atom_sites_solution_hydrogens geom
_atom_sites_solution_primary direct
_atom_sites_solution_secondary difmap
_audit_creation_method SHELXL-2014/7
_cell_angle_alpha 90
_cell_angle_beta 90
_cell_angle_gamma 90
_cell_formula_units_Z 16
_cell_length_a 21.201(4)
_cell_length_b 26.732(6)
_cell_length_c 26.969(5)
_cell_measurement_reflns_used 26076
_cell_measurement_temperature 100(2)
_cell_measurement_theta_max 35.19
_cell_measurement_theta_min 2.96
_cell_volume 15285(5)
_computing_cell_refinement 'CrysAlisPro 1.171.38.46 (Rigaku OD, 2015)'
_computing_data_collection 'CrysAlisPro 1.171.38.46 (Rigaku OD, 2015)'
_computing_data_reduction 'CrysAlisPro 1.171.38.46 (Rigaku OD, 2015)'
_computing_structure_refinement 'SHELXL-2014/7 (Sheldrick, 2015)'
_computing_structure_solution 'SHELXT-2014 (Sheldrick, 2015)'
_diffrn_ambient_temperature 100(2)
_diffrn_detector_area_resol_mean 8.3359
_diffrn_measured_fraction_theta_full 0.998
_diffrn_measured_fraction_theta_max 0.997
_diffrn_measurement_device_type 'Kuma KM4-CCD, Sapphire2, large Be window'
_diffrn_measurement_method 'omega scans'
_diffrn_radiation_type MoK\a
_diffrn_radiation_wavelength 0.71073
_diffrn_reflns_av_R_equivalents 0.1142
_diffrn_reflns_av_unetI/netI 0.1201
_diffrn_reflns_Laue_measured_fraction_full 0.998
_diffrn_reflns_Laue_measured_fraction_max 0.997
_diffrn_reflns_limit_h_max 27
_diffrn_reflns_limit_h_min -27
_diffrn_reflns_limit_k_max 35
_diffrn_reflns_limit_k_min -34
_diffrn_reflns_limit_l_max 23
_diffrn_reflns_limit_l_min -35
_diffrn_reflns_number 132959
_diffrn_reflns_point_group_measured_fraction_full 0.998
_diffrn_reflns_point_group_measured_fraction_max 0.994
_diffrn_reflns_theta_full 25.242
_diffrn_reflns_theta_max 28.000
_diffrn_reflns_theta_min 2.880
_diffrn_source 'Enhance (Mo) X-ray Source'
_exptl_absorpt_coefficient_mu 1.231
_exptl_absorpt_correction_T_max 1.000
_exptl_absorpt_correction_T_min 0.928
_exptl_absorpt_correction_type multi-scan
_exptl_absorpt_process_details
;
CrysAlisPro 1.171.38.46 (Rigaku Oxford Diffraction, 2015)
Empirical absorption correction using spherical harmonics,
 implemented in SCALE3 ABSPACK scaling algorithm.
;
_exptl_crystal_colour colourless
_exptl_crystal_density_diffrn 1.387
_exptl_crystal_description block
_exptl_crystal_F_000 6710
_exptl_crystal_size_max 0.28
_exptl_crystal_size_mid 0.26
_exptl_crystal_size_min 0.18
_refine_diff_density_max 0.869
_refine_diff_density_min -0.964
_refine_diff_density_rms 0.103
_refine_ls_abs_structure_details
;
 Flack x determined using 6865 quotients [(I+)-(I-)]/[(I+)+(I-)]
 (Parsons, Flack and Wagner, Acta Cryst. B69 (2013) 249-259).
;
_refine_ls_abs_structure_Flack 0.029(4)
_refine_ls_extinction_method none
_refine_ls_goodness_of_fit_ref 1.023
_refine_ls_hydrogen_treatment constr
_refine_ls_matrix_type full
_refine_ls_number_parameters 1925
_refine_ls_number_reflns 36660
_refine_ls_number_restraints 22
_refine_ls_restrained_S_all 1.025
_refine_ls_R_factor_all 0.1395
_refine_ls_R_factor_gt 0.0791
_refine_ls_shift/su_max 0.002
_refine_ls_shift/su_mean 0.000
_refine_ls_structure_factor_coef Fsqd
_refine_ls_weighting_details 'w=1/[\s^2^(Fo^2^)+(0.1067P)^2^] where P=(Fo^2^+2Fc^2^)/3'
_refine_ls_weighting_scheme calc
_refine_ls_wR_factor_gt 0.1939
_refine_ls_wR_factor_ref 0.2211
_reflns_Friedel_coverage 0.867
_reflns_Friedel_fraction_full 0.998
_reflns_Friedel_fraction_max 0.990
_reflns_number_gt 22160
_reflns_number_total 36660
_reflns_threshold_expression 'I > 2\s(I)'
_cod_data_source_file jo8b00670_si_002.cif
_cod_data_source_block '[K+_R-6]Br.8/10MeOH.7/10H2O_(aku25)'
_cod_original_formula_sum 'C40.80 H52.60 Br K N8 O1.50'
_cod_database_code 4035812
_shelx_shelxl_version_number 2014/7
_shelx_space_group_comment
;
The symmetry employed for this shelxl refinement is uniquely defined
by the following loop, which should always be used as a source of
symmetry information in preference to the above space-group names.
They are only intended as comments.
;
_shelx_estimated_absorpt_t_min 0.724
_shelx_estimated_absorpt_t_max 0.809

loop_
_space_group_symop_operation_xyz
'x, y, z'
'-x+1/2, -y, z+1/2'
'-x, y+1/2, -z+1/2'
'x+1/2, -y+1/2, -z'

loop_
_atom_site_label
_atom_site_type_symbol
_atom_site_fract_x
_atom_site_fract_y
_atom_site_fract_z
_atom_site_U_iso_or_equiv
_atom_site_adp_type
_atom_site_occupancy
_atom_site_site_symmetry_order
_atom_site_calc_flag
_atom_site_refinement_flags_posn
_atom_site_refinement_flags_adp
_atom_site_refinement_flags_occupancy
_atom_site_disorder_assembly
_atom_site_disorder_group
K1 K 0.49293(8) 0.53870(7) 0.18798(6) 0.0265(4) Uani 1 1 d . . . . .
N1A N 0.5858(3) 0.4830(2) 0.2173(2) 0.0286(15) Uani 1 1 d . . . . .
N2A N 0.6088(3) 0.5799(2) 0.1714(2) 0.0285(15) Uani 1 1 d . . . . .
N3A N 0.4977(3) 0.6362(3) 0.2174(2) 0.0300(15) Uani 1 1 d . . . . .
N4A N 0.3964(3) 0.5881(2) 0.1586(2) 0.0259(14) Uani 1 1 d . . . . .
N5A N 0.4040(3) 0.4849(2) 0.1344(2) 0.0250(14) Uani 1 1 d . . . . .
N6A N 0.4606(3) 0.4458(2) 0.2278(2) 0.0262(14) Uani 1 1 d . . . . .
N7A N 0.5356(3) 0.5221(2) 0.0999(2) 0.0250(14) Uani 1 1 d . . . . .
N8A N 0.4524(3) 0.5501(3) 0.2788(2) 0.0280(15) Uani 1 1 d . . . . .
C1A C 0.5786(4) 0.4369(3) 0.2313(3) 0.0271(17) Uani 1 1 d . . . . .
C2A C 0.6280(4) 0.4092(3) 0.2520(4) 0.038(2) Uani 1 1 d . . . . .
H2A H 0.6212 0.3762 0.2641 0.046 Uiso 1 1 calc R U . . .
C3A C 0.6865(4) 0.4310(4) 0.2543(4) 0.044(2) Uani 1 1 d . . . . .
H3A H 0.7218 0.4126 0.2661 0.053 Uiso 1 1 calc R U . . .
C4A C 0.6935(4) 0.4800(3) 0.2393(3) 0.035(2) Uani 1 1 d . . . . .
H4A H 0.7334 0.4961 0.2413 0.041 Uiso 1 1 calc R U . . .
C5A C 0.6419(4) 0.5052(3) 0.2215(3) 0.0290(18) Uani 1 1 d . . . . .
C6A C 0.6473(4) 0.5606(3) 0.2120(3) 0.0285(18) Uani 1 1 d . . . . .
H6AA H 0.6355 0.5785 0.2427 0.034 Uiso 1 1 calc R U . . .
H6AB H 0.6920 0.5684 0.2049 0.034 Uiso 1 1 calc R U . . .
C7A C 0.6023(4) 0.6359(3) 0.1728(3) 0.035(2) Uani 1 1 d . . . . .
H7A H 0.5804 0.6464 0.1417 0.042 Uiso 1 1 calc R U . . .
C8A C 0.6687(5) 0.6604(3) 0.1727(3) 0.038(2) Uani 1 1 d . . . . .
H8AA H 0.6923 0.6489 0.2022 0.046 Uiso 1 1 calc R U . . .
H8AB H 0.6920 0.6490 0.1429 0.046 Uiso 1 1 calc R U . . .
C9A C 0.6669(5) 0.7174(3) 0.1727(3) 0.041(2) Uani 1 1 d . . . . .
H9AA H 0.7104 0.7308 0.1734 0.050 Uiso 1 1 calc R U . . .
H9AB H 0.6462 0.7295 0.1420 0.050 Uiso 1 1 calc R U . . .
C10A C 0.6308(5) 0.7358(4) 0.2176(3) 0.046(2) Uani 1 1 d . . . . .
H10A H 0.6528 0.7254 0.2484 0.056 Uiso 1 1 calc R U . . .
H10B H 0.6283 0.7727 0.2172 0.056 Uiso 1 1 calc R U . . .
C11A C 0.5652(4) 0.7136(3) 0.2163(4) 0.038(2) Uani 1 1 d . . . . .
H11A H 0.5432 0.7258 0.1863 0.046 Uiso 1 1 calc R U . . .
H11B H 0.5414 0.7257 0.2455 0.046 Uiso 1 1 calc R U . . .
C12A C 0.5641(4) 0.6559(3) 0.2162(3) 0.0292(18) Uani 1 1 d . . . . .
H12A H 0.5854 0.6445 0.2473 0.035 Uiso 1 1 calc R U . . .
C13A C 0.4570(4) 0.6619(3) 0.1809(3) 0.0304(19) Uani 1 1 d . . . . .
H13A H 0.4801 0.6643 0.1491 0.036 Uiso 1 1 calc R U . . .
H13B H 0.4491 0.6964 0.1926 0.036 Uiso 1 1 calc R U . . .
C14A C 0.3948(4) 0.6371(3) 0.1715(3) 0.0310(19) Uani 1 1 d . . . . .
C15A C 0.3387(5) 0.6643(3) 0.1729(3) 0.039(2) Uani 1 1 d . . . . .
H15A H 0.3383 0.6981 0.1836 0.046 Uiso 1 1 calc R U . . .
C16A C 0.2831(4) 0.6404(4) 0.1581(3) 0.037(2) Uani 1 1 d . . . . .
H16A H 0.2445 0.6584 0.1569 0.044 Uiso 1 1 calc R U . . .
C17A C 0.2848(4) 0.5908(3) 0.1453(3) 0.0329(19) Uani 1 1 d . . . . .
H17A H 0.2474 0.5740 0.1353 0.040 Uiso 1 1 calc R U . . .
C18A C 0.3421(4) 0.5652(3) 0.1470(3) 0.0262(17) Uani 1 1 d . . . . .
C19A C 0.3422(4) 0.5106(3) 0.1381(3) 0.0258(17) Uani 1 1 d . . . . .
H19A H 0.3188 0.5042 0.1070 0.031 Uiso 1 1 calc R U . . .
H19B H 0.3182 0.4946 0.1653 0.031 Uiso 1 1 calc R U . . .
C20A C 0.4001(4) 0.4317(3) 0.1495(3) 0.0236(16) Uani 1 1 d . . . . .
H20A H 0.4386 0.4148 0.1360 0.028 Uiso 1 1 calc R U . . .
C21A C 0.3428(4) 0.4052(3) 0.1261(3) 0.0287(18) Uani 1 1 d . . . . .
H21A H 0.3040 0.4238 0.1350 0.034 Uiso 1 1 calc R U . . .
H21B H 0.3471 0.4061 0.0895 0.034 Uiso 1 1 calc R U . . .
C22A C 0.3360(4) 0.3514(3) 0.1428(4) 0.039(2) Uani 1 1 d . . . . .
H22A H 0.2973 0.3369 0.1282 0.047 Uiso 1 1 calc R U . . .
H22B H 0.3725 0.3317 0.1306 0.047 Uiso 1 1 calc R U . . .
C23A C 0.3328(4) 0.3475(3) 0.1972(4) 0.042(2) Uani 1 1 d . . . . .
H23A H 0.3292 0.3119 0.2070 0.050 Uiso 1 1 calc R U . . .
H23B H 0.2950 0.3654 0.2095 0.050 Uiso 1 1 calc R U . . .
C24A C 0.3914(4) 0.3700(3) 0.2203(4) 0.039(2) Uani 1 1 d . . . . .
H24A H 0.4286 0.3501 0.2098 0.047 Uiso 1 1 calc R U . . .
H24B H 0.3881 0.3675 0.2568 0.047 Uiso 1 1 calc R U . . .
C25A C 0.4020(4) 0.4246(3) 0.2060(3) 0.0276(17) Uani 1 1 d . . . . .
H25A H 0.3659 0.4441 0.2200 0.033 Uiso 1 1 calc R U . . .
C26A C 0.5142(4) 0.4121(3) 0.2228(3) 0.0284(18) Uani 1 1 d . . . . .
H26A H 0.5136 0.3974 0.1891 0.034 Uiso 1 1 calc R U . . .
H26B H 0.5093 0.3843 0.2468 0.034 Uiso 1 1 calc R U . . .
C27A C 0.6321(4) 0.5632(3) 0.1233(3) 0.0289(18) Uani 1 1 d . . . . .
H27A H 0.6773 0.5547 0.1265 0.035 Uiso 1 1 calc R U . . .
H27B H 0.6285 0.5911 0.0994 0.035 Uiso 1 1 calc R U . . .
C28A C 0.5970(4) 0.5179(3) 0.1025(3) 0.0274(17) Uani 1 1 d . . . . .
C29A C 0.6280(4) 0.4753(3) 0.0869(3) 0.035(2) Uani 1 1 d . . . . .
H29A H 0.6725 0.4726 0.0898 0.043 Uiso 1 1 calc R U . . .
C30A C 0.5926(4) 0.4367(3) 0.0670(3) 0.0320(19) Uani 1 1 d . . . . .
H30A H 0.6129 0.4078 0.0542 0.038 Uiso 1 1 calc R U . . .
C31A C 0.5278(4) 0.4404(3) 0.0660(3) 0.0336(19) Uani 1 1 d . . . . .
H31A H 0.5029 0.4136 0.0537 0.040 Uiso 1 1 calc R U . . .
C32A C 0.4994(4) 0.4837(3) 0.0831(3) 0.0261(17) Uani 1 1 d . . . . .
C33A C 0.4300(4) 0.4911(3) 0.0846(3) 0.0274(17) Uani 1 1 d . . . . .
H33A H 0.4199 0.5251 0.0724 0.033 Uiso 1 1 calc R U . . .
H33B H 0.4097 0.4667 0.0620 0.033 Uiso 1 1 calc R U . . .
C34A C 0.4707(4) 0.6383(3) 0.2679(3) 0.0304(18) Uani 1 1 d . . . . .
H34A H 0.4478 0.6703 0.2722 0.036 Uiso 1 1 calc R U . . .
H34B H 0.5053 0.6374 0.2926 0.036 Uiso 1 1 calc R U . . .
C35A C 0.4263(4) 0.5954(3) 0.2774(3) 0.0298(18) Uani 1 1 d . . . . .
C36A C 0.3631(4) 0.6019(3) 0.2836(3) 0.034(2) Uani 1 1 d . . . . .
H36A H 0.3453 0.6345 0.2831 0.040 Uiso 1 1 calc R U . . .
C37A C 0.3255(4) 0.5607(3) 0.2908(3) 0.037(2) Uani 1 1 d . . . . .
H37A H 0.2814 0.5646 0.2956 0.044 Uiso 1 1 calc R U . . .
C38A C 0.3527(4) 0.5129(3) 0.2908(3) 0.0342(19) Uani 1 1 d . . . . .
H38A H 0.3276 0.4838 0.2951 0.041 Uiso 1 1 calc R U . . .
C39A C 0.4171(4) 0.5097(3) 0.2845(3) 0.0309(19) Uani 1 1 d . . . . .
C40A C 0.4506(4) 0.4608(3) 0.2804(3) 0.0288(18) Uani 1 1 d . . . . .
H40A H 0.4256 0.4347 0.2975 0.035 Uiso 1 1 calc R U . . .
H40B H 0.4919 0.4633 0.2973 0.035 Uiso 1 1 calc R U . . .
K2 K 0.56451(9) 0.60710(7) 0.43373(6) 0.0291(4) Uani 1 1 d . . . . .
N1B N 0.6599(4) 0.6581(3) 0.4665(3) 0.0365(17) Uani 1 1 d . . . . .
N2B N 0.5664(3) 0.7043(2) 0.4014(2) 0.0271(15) Uani 1 1 d . . . . .
N3B N 0.4493(3) 0.6526(3) 0.4435(3) 0.0322(16) Uani 1 1 d . . . . .
N4B N 0.4727(3) 0.5503(2) 0.4053(2) 0.0288(15) Uani 1 1 d . . . . .
N5B N 0.5961(3) 0.5130(2) 0.4000(2) 0.0243(14) Uani 1 1 d . . . . .
N6B N 0.6519(3) 0.5552(2) 0.4922(2) 0.0291(15) Uani 1 1 d . . . . .
N7B N 0.6126(3) 0.6171(3) 0.3463(2) 0.0255(15) Uani 1 1 d . . . . .
N8B N 0.5226(4) 0.5982(3) 0.5237(2) 0.0366(18) Uani 1 1 d . . . . .
C1B C 0.7091(4) 0.6370(3) 0.4875(3) 0.0300(19) Uani 1 1 d . . . . .
C2B C 0.7573(4) 0.6660(4) 0.5066(4) 0.045(2) Uani 1 1 d . . . . .
H2B H 0.7922 0.6509 0.5229 0.054 Uiso 1 1 calc R U . . .
C3B C 0.7537(5) 0.7161(4) 0.5013(5) 0.061(3) Uani 1 1 d . . . . .
H3B H 0.7872 0.7365 0.5131 0.073 Uiso 1 1 calc R U . . .
C4B C 0.7026(4) 0.7379(4) 0.4795(4) 0.043(2) Uani 1 1 d . . . . .
H4B H 0.6993 0.7732 0.4766 0.051 Uiso 1 1 calc R U . . .
C5B C 0.6568(4) 0.7073(3) 0.4620(3) 0.0313(19) Uani 1 1 d . . . . .
C6B C 0.5981(5) 0.7310(3) 0.4421(3) 0.035(2) Uani 1 1 d . . . . .
H6BA H 0.5677 0.7346 0.4698 0.042 Uiso 1 1 calc R U . . .
H6BB H 0.6088 0.7651 0.4304 0.042 Uiso 1 1 calc R U . . .
C7B C 0.5006(4) 0.7222(3) 0.3927(3) 0.0318(19) Uani 1 1 d . . . . .
H7B H 0.4853 0.7062 0.3614 0.038 Uiso 1 1 calc R U . . .
C8B C 0.4993(4) 0.7796(3) 0.3847(4) 0.038(2) Uani 1 1 d . . . . .
H8BA H 0.5174 0.7962 0.4143 0.046 Uiso 1 1 calc R U . . .
H8BB H 0.5262 0.7881 0.3559 0.046 Uiso 1 1 calc R U . . .
C9B C 0.4332(5) 0.8001(3) 0.3758(4) 0.042(2) Uani 1 1 d . . . . .
H9BA H 0.4351 0.8369 0.3718 0.050 Uiso 1 1 calc R U . . .
H9BB H 0.4157 0.7856 0.3449 0.050 Uiso 1 1 calc R U . . .
C10B C 0.3917(6) 0.7872(3) 0.4184(4) 0.056(3) Uani 1 1 d . . . . .
H10C H 0.3487 0.8003 0.4125 0.068 Uiso 1 1 calc R U . . .
H10D H 0.4083 0.8026 0.4491 0.068 Uiso 1 1 calc R U . . .
C11B C 0.3896(5) 0.7300(4) 0.4240(4) 0.055(3) Uani 1 1 d . . . . .
H11C H 0.3604 0.7213 0.4514 0.066 Uiso 1 1 calc R U . . .
H11D H 0.3727 0.7151 0.3931 0.066 Uiso 1 1 calc R U . . .
C12B C 0.4535(5) 0.7077(3) 0.4347(3) 0.037(2) Uani 1 1 d . . . . .
H12B H 0.4693 0.7233 0.4660 0.045 Uiso 1 1 calc R U . . .
C13B C 0.4112(4) 0.6260(3) 0.4069(3) 0.0319(19) Uani 1 1 d . . . . .
H13C H 0.4249 0.6364 0.3733 0.038 Uiso 1 1 calc R U . . .
H13D H 0.3666 0.6363 0.4109 0.038 Uiso 1 1 calc R U . . .
C14B C 0.4151(4) 0.5705(3) 0.4105(3) 0.0277(18) Uani 1 1 d . . . . .
C15B C 0.3629(4) 0.5415(4) 0.4175(3) 0.038(2) Uani 1 1 d . . . . .
H15B H 0.3228 0.5566 0.4218 0.046 Uiso 1 1 calc R U . . .
C16B C 0.3686(4) 0.4901(4) 0.4184(3) 0.036(2) Uani 1 1 d . . . . .
H16B H 0.3326 0.4694 0.4227 0.043 Uiso 1 1 calc R U . . .
C17B C 0.4275(4) 0.4695(3) 0.4128(3) 0.035(2) Uani 1 1 d . . . . .
H17B H 0.4329 0.4342 0.4128 0.042 Uiso 1 1 calc R U . . .
C18B C 0.4784(4) 0.5005(3) 0.4074(3) 0.0271(17) Uani 1 1 d . . . . .
C19B C 0.5438(4) 0.4786(3) 0.4050(3) 0.0292(18) Uani 1 1 d . . . . .
H19C H 0.5506 0.4586 0.4355 0.035 Uiso 1 1 calc R U . . .
H19D H 0.5453 0.4551 0.3766 0.035 Uiso 1 1 calc R U . . .
C20B C 0.6556(4) 0.4938(3) 0.4231(3) 0.0266(17) Uani 1 1 d . . . . .
H20B H 0.6910 0.5142 0.4092 0.032 Uiso 1 1 calc R U . . .
C21B C 0.6685(4) 0.4391(3) 0.4087(3) 0.034(2) Uani 1 1 d . . . . .
H21C H 0.6317 0.4185 0.4183 0.041 Uiso 1 1 calc R U . . .
H21D H 0.6731 0.4369 0.3723 0.041 Uiso 1 1 calc R U . . .
C22B C 0.7271(5) 0.4177(4) 0.4329(4) 0.046(2) Uani 1 1 d . . . . .
H22C H 0.7319 0.3822 0.4234 0.056 Uiso 1 1 calc R U . . .
H22D H 0.7647 0.4361 0.4210 0.056 Uiso 1 1 calc R U . . .
C23B C 0.7231(5) 0.4217(3) 0.4880(4) 0.044(2) Uani 1 1 d . . . . .
H23C H 0.7620 0.4082 0.5032 0.053 Uiso 1 1 calc R U . . .
H23D H 0.6869 0.4019 0.5003 0.053 Uiso 1 1 calc R U . . .
C24B C 0.7148(5) 0.4761(3) 0.5022(4) 0.045(2) Uani 1 1 d . . . . .
H24C H 0.7530 0.4948 0.4920 0.054 Uiso 1 1 calc R U . . .
H24D H 0.7114 0.4785 0.5387 0.054 Uiso 1 1 calc R U . . .
C25B C 0.6564(4) 0.5013(3) 0.4786(3) 0.0313(19) Uani 1 1 d . . . . .
H25B H 0.6183 0.4843 0.4923 0.038 Uiso 1 1 calc R U . . .
C26B C 0.7138(4) 0.5801(3) 0.4881(3) 0.035(2) Uani 1 1 d . . . . .
H26C H 0.7347 0.5689 0.4572 0.042 Uiso 1 1 calc R U . . .
H26D H 0.7405 0.5697 0.5163 0.042 Uiso 1 1 calc R U . . .
C27B C 0.6048(4) 0.7066(3) 0.3560(3) 0.0304(18) Uani 1 1 d . . . . .
H27C H 0.6333 0.7359 0.3580 0.036 Uiso 1 1 calc R U . . .
H27D H 0.5766 0.7116 0.3271 0.036 Uiso 1 1 calc R U . . .
C28B C 0.6437(4) 0.6600(3) 0.3479(3) 0.0260(17) Uani 1 1 d . . . . .
C29B C 0.7084(4) 0.6631(3) 0.3424(3) 0.034(2) Uani 1 1 d . . . . .
H29B H 0.7296 0.6944 0.3439 0.041 Uiso 1 1 calc R U . . .
C30B C 0.7421(4) 0.6181(3) 0.3344(3) 0.034(2) Uani 1 1 d . . . . .
H30B H 0.7863 0.6187 0.3286 0.041 Uiso 1 1 calc R U . . .
C31B C 0.7100(4) 0.5733(4) 0.3352(3) 0.0319(19) Uani 1 1 d . . . . .
H31B H 0.7319 0.5426 0.3309 0.038 Uiso 1 1 calc R U . . .
C32B C 0.6446(4) 0.5738(3) 0.3426(3) 0.0293(18) Uani 1 1 d . . . . .
C33B C 0.6063(4) 0.5270(3) 0.3481(3) 0.0240(16) Uani 1 1 d . . . . .
H33C H 0.5649 0.5319 0.3318 0.029 Uiso 1 1 calc R U . . .
H33D H 0.6281 0.4992 0.3309 0.029 Uiso 1 1 calc R U . . .
C34B C 0.4294(5) 0.6420(3) 0.4961(3) 0.043(2) Uani 1 1 d . . . . .
H34C H 0.3831 0.6371 0.4970 0.052 Uiso 1 1 calc R U . . .
H34D H 0.4395 0.6714 0.5170 0.052 Uiso 1 1 calc R U . . .
C35B C 0.4612(5) 0.5963(4) 0.5176(3) 0.042(2) Uani 1 1 d . . . . .
C36B C 0.4253(5) 0.5551(3) 0.5320(3) 0.041(2) Uani 1 1 d . . . . .
H36B H 0.3807 0.5551 0.5288 0.049 Uiso 1 1 calc R U . . .
C37B C 0.4571(5) 0.5142(4) 0.5512(3) 0.046(3) Uani 1 1 d . . . . .
H37B H 0.4345 0.4854 0.5617 0.055 Uiso 1 1 calc R U . . .
C38B C 0.5206(5) 0.5157(4) 0.5550(3) 0.043(2) Uani 1 1 d . . . . .
H38B H 0.5427 0.4875 0.5674 0.051 Uiso 1 1 calc R U . . .
C39B C 0.5542(5) 0.5583(3) 0.5408(3) 0.035(2) Uani 1 1 d . . . . .
C40B C 0.6227(5) 0.5619(3) 0.5420(3) 0.043(2) Uani 1 1 d . . . . .
H40C H 0.6395 0.5361 0.5648 0.051 Uiso 1 1 calc R U . . .
H40D H 0.6348 0.5951 0.5553 0.051 Uiso 1 1 calc R U . . .
K3 K 0.51260(8) 0.68710(6) 0.68849(6) 0.0267(4) Uani 1 1 d . . . . .
N1C N 0.4211(3) 0.7426(3) 0.7216(2) 0.0292(15) Uani 1 1 d . . . . .
N2C N 0.3952(3) 0.6461(2) 0.6763(2) 0.0258(14) Uani 1 1 d . . . . .
N3C N 0.5073(3) 0.5895(2) 0.7176(2) 0.0240(14) Uani 1 1 d . . . . .
N4C N 0.6065(3) 0.6368(3) 0.6545(2) 0.0261(14) Uani 1 1 d . . . . .
N5C N 0.5996(3) 0.7404(2) 0.6325(2) 0.0266(14) Uani 1 1 d . . . . .
N6C N 0.5468(3) 0.7804(3) 0.7269(2) 0.0283(15) Uani 1 1 d . . . . .
N7C N 0.4657(3) 0.7040(3) 0.6021(2) 0.0282(15) Uani 1 1 d . . . . .
N8C N 0.5553(3) 0.6750(3) 0.7782(2) 0.0294(15) Uani 1 1 d . . . . .
C1C C 0.4293(4) 0.7913(3) 0.7303(3) 0.0286(18) Uani 1 1 d . . . . .
C2C C 0.3794(4) 0.8207(3) 0.7447(3) 0.0339(19) Uani 1 1 d . . . . .
H2C H 0.3860 0.8550 0.7521 0.041 Uiso 1 1 calc R U . . .
C3C C 0.3200(4) 0.8004(3) 0.7483(3) 0.034(2) Uani 1 1 d . . . . .
H3C H 0.2853 0.8205 0.7584 0.040 Uiso 1 1 calc R U . . .
C4C C 0.3113(4) 0.7496(3) 0.7368(3) 0.0313(19) Uani 1 1 d . . . . .
H4C H 0.2707 0.7346 0.7372 0.038 Uiso 1 1 calc R U . . .
C5C C 0.3644(4) 0.7225(3) 0.7249(3) 0.0276(17) Uani 1 1 d . . . . .
C6C C 0.3600(4) 0.6666(3) 0.7187(3) 0.0298(18) Uani 1 1 d . . . . .
H6CA H 0.3757 0.6505 0.7493 0.036 Uiso 1 1 calc R U . . .
H6CB H 0.3150 0.6575 0.7149 0.036 Uiso 1 1 calc R U . . .
C7C C 0.4002(4) 0.5904(3) 0.6772(3) 0.0272(17) Uani 1 1 d . . . . .
H7C H 0.4196 0.5799 0.6450 0.033 Uiso 1 1 calc R U . . .
C8C C 0.3334(4) 0.5664(3) 0.6795(4) 0.041(2) Uani 1 1 d . . . . .
H8CA H 0.3120 0.5774 0.7102 0.050 Uiso 1 1 calc R U . . .
H8CB H 0.3082 0.5784 0.6510 0.050 Uiso 1 1 calc R U . . .
C9C C 0.3360(4) 0.5095(4) 0.6784(4) 0.041(2) Uani 1 1 d . . . . .
H9CA H 0.2927 0.4957 0.6804 0.050 Uiso 1 1 calc R U . . .
H9CB H 0.3550 0.4982 0.6468 0.050 Uiso 1 1 calc R U . . .
C10C C 0.3747(4) 0.4905(4) 0.7214(4) 0.041(2) Uani 1 1 d . . . . .
H10E H 0.3547 0.5006 0.7531 0.049 Uiso 1 1 calc R U . . .
H10F H 0.3768 0.4535 0.7204 0.049 Uiso 1 1 calc R U . . .
C11C C 0.4397(4) 0.5120(3) 0.7182(3) 0.0324(19) Uani 1 1 d . . . . .
H11E H 0.4600 0.4995 0.6876 0.039 Uiso 1 1 calc R U . . .
H11F H 0.4647 0.4996 0.7467 0.039 Uiso 1 1 calc R U . . .
C12C C 0.4418(4) 0.5699(3) 0.7181(3) 0.0275(17) Uani 1 1 d . . . . .
H12C H 0.4226 0.5811 0.7501 0.033 Uiso 1 1 calc R U . . .
C13C C 0.5474(4) 0.5638(3) 0.6805(3) 0.0304(19) Uani 1 1 d . . . . .
H13E H 0.5226 0.5598 0.6497 0.036 Uiso 1 1 calc R U . . .
H13F H 0.5569 0.5298 0.6931 0.036 Uiso 1 1 calc R U . . .
C14C C 0.6081(4) 0.5886(3) 0.6677(3) 0.0276(18) Uani 1 1 d . . . . .
C15C C 0.6645(4) 0.5614(3) 0.6678(3) 0.0321(19) Uani 1 1 d . . . . .
H15C H 0.6651 0.5273 0.6777 0.039 Uiso 1 1 calc R U . . .
C16C C 0.7186(4) 0.5851(3) 0.6532(3) 0.0302(19) Uani 1 1 d . . . . .
H16C H 0.7573 0.5672 0.6523 0.036 Uiso 1 1 calc R U . . .
C17C C 0.7174(4) 0.6340(4) 0.6400(3) 0.033(2) Uani 1 1 d . . . . .
H17C H 0.7547 0.6507 0.6297 0.039 Uiso 1 1 calc R U . . .
C18C C 0.6596(4) 0.6594(3) 0.6420(3) 0.0242(16) Uani 1 1 d . . . . .
C19C C 0.6606(4) 0.7153(3) 0.6332(3) 0.0279(18) Uani 1 1 d . . . . .
H19E H 0.6867 0.7309 0.6594 0.034 Uiso 1 1 calc R U . . .
H19F H 0.6818 0.7217 0.6011 0.034 Uiso 1 1 calc R U . . .
C20C C 0.6047(4) 0.7935(3) 0.6468(3) 0.0288(18) Uani 1 1 d . . . . .
H20C H 0.5661 0.8106 0.6338 0.035 Uiso 1 1 calc R U . . .
C21C C 0.6619(4) 0.8195(3) 0.6222(3) 0.034(2) Uani 1 1 d . . . . .
H21E H 0.7007 0.8007 0.6307 0.040 Uiso 1 1 calc R U . . .
H21F H 0.6567 0.8183 0.5857 0.040 Uiso 1 1 calc R U . . .
C22C C 0.6700(4) 0.8734(3) 0.6381(4) 0.042(2) Uani 1 1 d . . . . .
H22E H 0.7086 0.8874 0.6228 0.050 Uiso 1 1 calc R U . . .
H22F H 0.6335 0.8934 0.6265 0.050 Uiso 1 1 calc R U . . .
C23C C 0.6749(4) 0.8771(4) 0.6937(4) 0.042(2) Uani 1 1 d . . . . .
H23E H 0.6797 0.9126 0.7035 0.050 Uiso 1 1 calc R U . . .
H23F H 0.7127 0.8587 0.7052 0.050 Uiso 1 1 calc R U . . .
C24C C 0.6169(4) 0.8556(3) 0.7180(3) 0.0328(19) Uani 1 1 d . . . . .
H24E H 0.5799 0.8761 0.7088 0.039 Uiso 1 1 calc R U . . .
H24F H 0.6219 0.8574 0.7545 0.039 Uiso 1 1 calc R U . . .
C25C C 0.6046(4) 0.8006(3) 0.7029(3) 0.0290(18) Uani 1 1 d . . . . .
H25C H 0.6408 0.7806 0.7160 0.035 Uiso 1 1 calc R U . . .
C26C C 0.4934(4) 0.8148(3) 0.7231(3) 0.0331(19) Uani 1 1 d . . . . .
H26E H 0.4945 0.8309 0.6901 0.040 Uiso 1 1 calc R U . . .
H26F H 0.4988 0.8415 0.7482 0.040 Uiso 1 1 calc R U . . .
C27C C 0.3695(4) 0.6643(3) 0.6282(3) 0.0311(19) Uani 1 1 d . . . . .
H27E H 0.3244 0.6730 0.6327 0.037 Uiso 1 1 calc R U . . .
H27F H 0.3717 0.6368 0.6036 0.037 Uiso 1 1 calc R U . . .
C28C C 0.4036(4) 0.7090(3) 0.6079(3) 0.0302(18) Uani 1 1 d . . . . .
C29C C 0.3723(4) 0.7521(3) 0.5926(3) 0.035(2) Uani 1 1 d . . . . .
H29C H 0.3280 0.7550 0.5966 0.042 Uiso 1 1 calc R U . . .
C30C C 0.4059(5) 0.7900(4) 0.5718(3) 0.043(2) Uani 1 1 d . . . . .
H30C H 0.3852 0.8193 0.5602 0.052 Uiso 1 1 calc R U . . .
C31C C 0.4719(4) 0.7853(4) 0.5676(3) 0.036(2) Uani 1 1 d . . . . .
H31C H 0.4967 0.8115 0.5540 0.043 Uiso 1 1 calc R U . . .
C32C C 0.4992(4) 0.7419(3) 0.5838(3) 0.0289(18) Uani 1 1 d . . . . .
C33C C 0.5699(4) 0.7340(3) 0.5827(3) 0.0320(19) Uani 1 1 d . . . . .
H33E H 0.5790 0.6999 0.5703 0.038 Uiso 1 1 calc R U . . .
H33F H 0.5890 0.7582 0.5593 0.038 Uiso 1 1 calc R U . . .
C34C C 0.5370(4) 0.5874(3) 0.7670(3) 0.0297(18) Uani 1 1 d . . . . .
H34E H 0.5603 0.5554 0.7702 0.036 Uiso 1 1 calc R U . . .
H34F H 0.5036 0.5878 0.7926 0.036 Uiso 1 1 calc R U . . .
C35C C 0.5819(4) 0.6302(3) 0.7763(3) 0.0276(18) Uani 1 1 d . . . . .
C36C C 0.6466(4) 0.6235(3) 0.7808(3) 0.0312(18) Uani 1 1 d . . . . .
H36C H 0.6645 0.5909 0.7801 0.037 Uiso 1 1 calc R U . . .
C37C C 0.6840(4) 0.6650(4) 0.7862(3) 0.040(2) Uani 1 1 d . . . . .
H37C H 0.7284 0.6616 0.7897 0.048 Uiso 1 1 calc R U . . .
C38C C 0.6561(4) 0.7124(3) 0.7866(3) 0.0333(19) Uani 1 1 d . . . . .
H38C H 0.6812 0.7416 0.7898 0.040 Uiso 1 1 calc R U . . .
C39C C 0.5926(4) 0.7160(3) 0.7824(3) 0.0280(17) Uani 1 1 d . . . . .
C40C C 0.5589(4) 0.7652(3) 0.7787(3) 0.0313(18) Uani 1 1 d . . . . .
H40E H 0.5182 0.7628 0.7966 0.038 Uiso 1 1 calc R U . . .
H40F H 0.5846 0.7913 0.7952 0.038 Uiso 1 1 calc R U . . .
K4 K 0.43406(9) 0.61336(7) 0.93656(6) 0.0320(4) Uani 1 1 d . . . . .
N1D N 0.3438(4) 0.5608(3) 0.9733(3) 0.0372(18) Uani 1 1 d . . . . .
N2D N 0.4341(4) 0.5154(3) 0.9045(2) 0.0305(16) Uani 1 1 d . . . . .
N3D N 0.5510(4) 0.5706(3) 0.9423(2) 0.0323(17) Uani 1 1 d . . . . .
N4D N 0.5202(4) 0.6714(3) 0.9009(2) 0.0309(16) Uani 1 1 d . . . . .
N5D N 0.3946(3) 0.7070(3) 0.9031(2) 0.0299(15) Uani 1 1 d . . . . .
N6D N 0.3524(3) 0.6642(3) 0.9991(3) 0.0310(15) Uani 1 1 d . . . . .
N7D N 0.3804(3) 0.6026(3) 0.8496(2) 0.0303(16) Uani 1 1 d . . . . .
N8D N 0.4874(4) 0.6259(3) 1.0227(2) 0.0343(17) Uani 1 1 d . . . . .
C1D C 0.2974(4) 0.5813(3) 0.9986(3) 0.0328(19) Uani 1 1 d . . . . .
C2D C 0.2490(4) 0.5521(4) 1.0195(3) 0.041(2) Uani 1 1 d . . . . .
H2D H 0.2157 0.5674 1.0377 0.049 Uiso 1 1 calc R U . . .
C3D C 0.2507(4) 0.5020(4) 1.0133(4) 0.044(2) Uani 1 1 d . . . . .
H3D H 0.2188 0.4814 1.0273 0.053 Uiso 1 1 calc R U . . .
C4D C 0.2989(4) 0.4809(3) 0.9865(3) 0.040(2) Uani 1 1 d . . . . .
H4D H 0.3007 0.4458 0.9813 0.047 Uiso 1 1 calc R U . . .
C5D C 0.3447(4) 0.5118(3) 0.9675(3) 0.0328(19) Uani 1 1 d . . . . .
C6D C 0.4037(5) 0.4880(3) 0.9451(3) 0.038(2) Uani 1 1 d . . . . .
H6DA H 0.4350 0.4834 0.9719 0.045 Uiso 1 1 calc R U . . .
H6DB H 0.3923 0.4543 0.9327 0.045 Uiso 1 1 calc R U . . .
C7D C 0.5008(4) 0.4981(3) 0.8962(3) 0.033(2) Uani 1 1 d . . . . .
H7D H 0.5149 0.5132 0.8641 0.040 Uiso 1 1 calc R U . . .
C8D C 0.5029(5) 0.4406(3) 0.8893(4) 0.042(2) Uani 1 1 d . . . . .
H8DA H 0.4849 0.4245 0.9192 0.050 Uiso 1 1 calc R U . . .
H8DB H 0.4760 0.4314 0.8607 0.050 Uiso 1 1 calc R U . . .
C9D C 0.5680(5) 0.4205(3) 0.8808(3) 0.044(2) Uani 1 1 d . . . . .
H9DA H 0.5663 0.3836 0.8781 0.052 Uiso 1 1 calc R U . . .
H9DB H 0.5849 0.4339 0.8492 0.052 Uiso 1 1 calc R U . . .
C10D C 0.6107(5) 0.4350(4) 0.9224(4) 0.045(2) Uani 1 1 d . . . . .
H10G H 0.6538 0.4222 0.9160 0.053 Uiso 1 1 calc R U . . .
H10H H 0.5953 0.4201 0.9538 0.053 Uiso 1 1 calc R U . . .
C11D C 0.6120(5) 0.4916(3) 0.9266(4) 0.041(2) Uani 1 1 d . . . . .
H11G H 0.6405 0.5011 0.9542 0.050 Uiso 1 1 calc R U . . .
H11H H 0.6298 0.5057 0.8957 0.050 Uiso 1 1 calc R U . . .
C12D C 0.5483(4) 0.5149(3) 0.9356(3) 0.033(2) Uani 1 1 d . . . . .
H12D H 0.5329 0.5009 0.9678 0.040 Uiso 1 1 calc R U . . .
C13D C 0.5827(4) 0.5955(3) 0.9010(3) 0.036(2) Uani 1 1 d . . . . .
H13G H 0.5638 0.5838 0.8695 0.043 Uiso 1 1 calc R U . . .
H13H H 0.6277 0.5857 0.9009 0.043 Uiso 1 1 calc R U . . .
C14D C 0.5780(4) 0.6524(3) 0.9035(3) 0.032(2) Uani 1 1 d . . . . .
C15D C 0.6313(5) 0.6817(3) 0.9072(3) 0.038(2) Uani 1 1 d . . . . .
H15D H 0.6722 0.6671 0.9074 0.046 Uiso 1 1 calc R U . . .
C16D C 0.6232(5) 0.7334(4) 0.9104(3) 0.042(2) Uani 1 1 d . . . . .
H16D H 0.6586 0.7549 0.9137 0.050 Uiso 1 1 calc R U . . .
C17D C 0.5640(5) 0.7524(3) 0.9089(3) 0.037(2) Uani 1 1 d . . . . .
H17D H 0.5578 0.7875 0.9110 0.045 Uiso 1 1 calc R U . . .
C18D C 0.5128(5) 0.7210(3) 0.9044(3) 0.035(2) Uani 1 1 d . . . . .
C19D C 0.4471(4) 0.7419(3) 0.9054(3) 0.033(2) Uani 1 1 d . . . . .
H19G H 0.4426 0.7618 0.9361 0.040 Uiso 1 1 calc R U . . .
H19H H 0.4429 0.7653 0.8772 0.040 Uiso 1 1 calc R U . . .
C20D C 0.3378(4) 0.7240(3) 0.9299(3) 0.034(2) Uani 1 1 d . . . . .
H20D H 0.3023 0.7017 0.9195 0.040 Uiso 1 1 calc R U . . .
C21D C 0.3191(4) 0.7774(3) 0.9156(3) 0.037(2) Uani 1 1 d . . . . .
H21G H 0.3557 0.7998 0.9210 0.045 Uiso 1 1 calc R U . . .
H21H H 0.3088 0.7782 0.8798 0.045 Uiso 1 1 calc R U . . .
C22D C 0.2634(5) 0.7972(3) 0.9445(4) 0.041(2) Uani 1 1 d . . . . .
H22G H 0.2545 0.8322 0.9345 0.050 Uiso 1 1 calc R U . . .
H22H H 0.2256 0.7768 0.9372 0.050 Uiso 1 1 calc R U . . .
C23D C 0.2777(5) 0.7952(3) 0.9990(3) 0.043(2) Uani 1 1 d . . . . .
H23G H 0.2419 0.8089 1.0182 0.051 Uiso 1 1 calc R U . . .
H23H H 0.3157 0.8154 1.0064 0.051 Uiso 1 1 calc R U . . .
C24D C 0.2889(5) 0.7412(3) 1.0131(3) 0.040(2) Uani 1 1 d . . . . .
H24G H 0.2505 0.7216 1.0056 0.048 Uiso 1 1 calc R U . . .
H24H H 0.2963 0.7393 1.0493 0.048 Uiso 1 1 calc R U . . .
C25D C 0.3456(5) 0.7173(3) 0.9859(3) 0.036(2) Uani 1 1 d . . . . .
H25D H 0.3848 0.7352 0.9964 0.044 Uiso 1 1 calc R U . . .
C26D C 0.2914(4) 0.6373(3) 1.0006(3) 0.037(2) Uani 1 1 d . . . . .
H26G H 0.2652 0.6484 0.9722 0.044 Uiso 1 1 calc R U . . .
H26H H 0.2689 0.6466 1.0314 0.044 Uiso 1 1 calc R U . . .
C27D C 0.3960(4) 0.5148(3) 0.8590(3) 0.034(2) Uani 1 1 d . . . . .
H27G H 0.3705 0.4838 0.8584 0.041 Uiso 1 1 calc R U . . .
H27H H 0.4247 0.5139 0.8300 0.041 Uiso 1 1 calc R U . . .
C28D C 0.3532(5) 0.5581(3) 0.8536(3) 0.034(2) Uani 1 1 d . . . . .
C29D C 0.2881(4) 0.5537(3) 0.8518(3) 0.036(2) Uani 1 1 d . . . . .
H29D H 0.2691 0.5215 0.8542 0.043 Uiso 1 1 calc R U . . .
C30D C 0.2504(5) 0.5956(4) 0.8465(4) 0.046(2) Uani 1 1 d . . . . .
H30D H 0.2058 0.5929 0.8439 0.055 Uiso 1 1 calc R U . . .
C31D C 0.2807(4) 0.6423(4) 0.8451(3) 0.040(2) Uani 1 1 d . . . . .
H31D H 0.2567 0.6721 0.8422 0.047 Uiso 1 1 calc R U . . .
C32D C 0.3460(4) 0.6445(3) 0.8479(3) 0.0318(19) Uani 1 1 d . . . . .
C33D C 0.3822(4) 0.6918(3) 0.8516(3) 0.0332(19) Uani 1 1 d . . . . .
H33G H 0.4230 0.6876 0.8342 0.040 Uiso 1 1 calc R U . . .
H33H H 0.3585 0.7187 0.8347 0.040 Uiso 1 1 calc R U . . .
C34D C 0.5789(5) 0.5840(3) 0.9903(3) 0.037(2) Uani 1 1 d . . . . .
H34G H 0.6244 0.5911 0.9855 0.044 Uiso 1 1 calc R U . . .
H34H H 0.5754 0.5550 1.0130 0.044 Uiso 1 1 calc R U . . .
C35D C 0.5481(5) 0.6290(3) 1.0143(3) 0.036(2) Uani 1 1 d . . . . .
C36D C 0.5834(5) 0.6715(4) 1.0267(3) 0.042(2) Uani 1 1 d . . . . .
H36D H 0.6274 0.6731 1.0202 0.051 Uiso 1 1 calc R U . . .
C37D C 0.5521(5) 0.7110(4) 1.0489(3) 0.042(2) Uani 1 1 d . . . . .
H37D H 0.5747 0.7398 1.0594 0.050 Uiso 1 1 calc R U . . .
C38D C 0.4879(5) 0.7083(4) 1.0556(3) 0.045(2) Uani 1 1 d . . . . .
H38D H 0.4653 0.7357 1.0691 0.054 Uiso 1 1 calc R U . . .
C39D C 0.4564(5) 0.6644(4) 1.0421(3) 0.041(2) Uani 1 1 d . . . . .
C40D C 0.3863(5) 0.6586(4) 1.0471(3) 0.039(2) Uani 1 1 d . . . . .
H40G H 0.3770 0.6251 1.0610 0.047 Uiso 1 1 calc R U . . .
H40H H 0.3703 0.6839 1.0707 0.047 Uiso 1 1 calc R U . . .
Br1 Br 0.12713(9) 0.61746(8) 0.10684(12) 0.0629(10) Uani 0.571(5) 1 d . . P A 1
O1W O 0.1284(10) 0.6166(8) 0.0737(10) 0.064(6) Uiso 0.429(5) 1 d . . P A 2
Br2 Br 0.30794(16) 0.74781(15) 0.28060(12) 0.0718(15) Uani 0.388(5) 1 d . . P B 1
O2W O 0.3655(5) 0.7475(4) 0.2701(4) 0.041(3) Uiso 0.612(5) 1 d . . P B 2
Br3 Br 0.47421(14) 0.33545(7) 0.35759(8) 0.0672(10) Uani 0.556(4) 1 d . . P C 1
O3W O 0.3922(14) 0.3470(11) 0.3590(11) 0.126(9) Uiso 0.444(4) 1 d . . P C 2
Br4 Br 0.59524(9) 0.85971(3) 0.49841(3) 0.0311(4) Uani 0.966(7) 1 d . . P D 1
Br4X Br 0.563(3) 0.8580(13) 0.4973(12) 0.042(11) Uiso 0.034(7) 1 d . . P D 2
Br5 Br 0.35553(5) 0.96418(4) 0.73773(4) 0.0575(3) Uani 1 1 d . . . . .
Br6 Br 0.1288(2) 0.65963(17) 0.9761(2) 0.075(2) Uani 0.294(5) 1 d . . P E 1
Br6X Br 0.1502(7) 0.6752(5) 0.9244(5) 0.145(6) Uiso 0.191(6) 1 d . . P F 2
O1M O 0.6502(5) 0.3040(2) 0.3552(3) 0.064(2) Uani 1 1 d D . . . .
H1M H 0.6853 0.2914 0.3480 0.097 Uiso 1 1 calc R U . . .
C1M C 0.6062(6) 0.2950(4) 0.3152(4) 0.074(4) Uani 1 1 d D . . . .
H1M1 H 0.5784 0.3240 0.3114 0.112 Uiso 1 1 calc R U . . .
H1M2 H 0.5807 0.2653 0.3228 0.112 Uiso 1 1 calc R U . . .
H1M3 H 0.6295 0.2894 0.2843 0.112 Uiso 1 1 calc R U . . .
O2M O 0.7481(4) 0.8564(3) 0.5220(3) 0.065(2) Uani 1 1 d D . . . .
H2M H 0.7089 0.8581 0.5259 0.097 Uiso 1 1 calc R U . . .
C2M C 0.7622(5) 0.8604(4) 0.4732(4) 0.059(3) Uani 1 1 d D . . . .
H2M1 H 0.7761 0.8946 0.4660 0.088 Uiso 1 1 calc R U . . .
H2M2 H 0.7246 0.8527 0.4534 0.088 Uiso 1 1 calc R U . . .
H2M3 H 0.7960 0.8369 0.4648 0.088 Uiso 1 1 calc R U . . .
O3M O 0.5377(8) 0.3557(7) 0.4914(6) 0.062(5) Uiso 0.5 1 d D . P G 1
H3M H 0.5616 0.3388 0.4730 0.093 Uiso 0.5 1 calc R U P G 1
C3M C 0.5749(8) 0.3793(7) 0.5308(7) 0.057(6) Uiso 0.5 1 d D . P G 1
H3M1 H 0.5472 0.3883 0.5585 0.085 Uiso 0.5 1 d R U P G 1
H3M2 H 0.5955 0.4095 0.5181 0.085 Uiso 0.5 1 d R U P G 1
H3M3 H 0.6069 0.3556 0.5423 0.085 Uiso 0.5 1 d R U P G 1
O3N O 0.5307(11) 0.3705(9) 0.5106(10) 0.032(6) Uiso 0.25 1 d D . P H 2
H3N H 0.5115 0.3909 0.4924 0.048 Uiso 0.25 1 calc R U P H 2
C3N C 0.518(3) 0.3223(15) 0.495(2) 0.097(19) Uiso 0.25 1 d D . P H 2
H3N1 H 0.5577 0.3044 0.4896 0.146 Uiso 0.25 1 calc R U P H 2
H3N2 H 0.4941 0.3235 0.4638 0.146 Uiso 0.25 1 calc R U P H 2
H3N3 H 0.4930 0.3050 0.5202 0.146 Uiso 0.25 1 calc R U P H 2
O4W O 0.591(2) 0.4137(13) 0.5031(17) 0.110(14) Uiso 0.25 1 d . . P I 3
O4M O 0.5100(9) 0.4043(7) 0.6151(7) 0.090(6) Uiso 0.5 1 d D . P . .
H4M H 0.4711 0.4052 0.6091 0.135 Uiso 0.5 1 calc R U P . .
C4M C 0.5199(13) 0.3930(11) 0.6658(8) 0.079(8) Uiso 0.5 1 d D . P . .
H4M1 H 0.5652 0.3898 0.6723 0.118 Uiso 0.5 1 calc R U P . .
H4M2 H 0.4988 0.3614 0.6740 0.118 Uiso 0.5 1 calc R U P . .
H4M3 H 0.5025 0.4199 0.6864 0.118 Uiso 0.5 1 calc R U P . .
O5W O 0.6685(8) 0.4154(7) 0.6324(6) 0.069(5) Uiso 0.5 1 d . . P J 1
O5X O 0.7049(14) 0.4355(12) 0.6551(11) 0.053(7) Uiso 0.25 1 d . . P K 2
O5Y O 0.7002(13) 0.4059(11) 0.6724(10) 0.046(7) Uiso 0.25 1 d . . P L 3

loop_
_atom_site_aniso_label
_atom_site_aniso_U_11
_atom_site_aniso_U_22
_atom_site_aniso_U_33
_atom_site_aniso_U_23
_atom_site_aniso_U_13
_atom_site_aniso_U_12
K1 0.0341(9) 0.0228(8) 0.0228(8) 0.0004(7) -0.0020(7) -0.0011(7)
N1A 0.036(4) 0.024(3) 0.026(3) 0.002(3) -0.006(3) -0.001(3)
N2A 0.047(4) 0.020(3) 0.019(3) 0.001(3) 0.001(3) -0.006(3)
N3A 0.041(4) 0.031(4) 0.018(3) 0.002(3) 0.001(3) -0.003(3)
N4A 0.039(4) 0.018(3) 0.021(3) 0.004(3) -0.002(3) 0.002(3)
N5A 0.031(3) 0.021(3) 0.023(3) 0.004(3) -0.003(3) -0.002(3)
N6A 0.030(3) 0.023(3) 0.025(3) 0.002(3) 0.004(3) 0.002(3)
N7A 0.037(4) 0.021(3) 0.017(3) 0.001(3) -0.005(3) 0.000(3)
N8A 0.038(4) 0.024(4) 0.023(3) 0.001(3) 0.003(3) 0.006(3)
C1A 0.033(4) 0.019(4) 0.029(4) 0.002(3) 0.002(3) 0.004(3)
C2A 0.030(4) 0.027(5) 0.057(6) -0.003(4) -0.003(4) 0.002(4)
C3A 0.028(4) 0.038(5) 0.067(7) 0.005(5) 0.003(4) 0.009(4)
C4A 0.025(4) 0.033(5) 0.045(5) 0.000(4) 0.005(4) -0.004(4)
C5A 0.047(5) 0.020(4) 0.020(4) 0.002(3) 0.006(4) 0.005(4)
C6A 0.040(4) 0.023(4) 0.022(4) 0.007(3) -0.004(4) -0.007(4)
C7A 0.053(5) 0.021(4) 0.030(4) 0.003(4) -0.006(4) -0.011(4)
C8A 0.052(6) 0.029(5) 0.033(5) 0.000(4) -0.001(4) -0.017(4)
C9A 0.055(6) 0.027(5) 0.042(5) 0.002(4) 0.000(4) -0.016(4)
C10A 0.074(7) 0.029(5) 0.036(5) -0.005(4) -0.007(5) -0.016(5)
C11A 0.048(5) 0.028(5) 0.039(5) 0.002(4) -0.005(4) -0.007(4)
C12A 0.037(4) 0.024(4) 0.027(4) 0.005(3) -0.005(4) -0.010(4)
C13A 0.048(5) 0.017(4) 0.026(4) 0.001(3) -0.008(4) 0.001(4)
C14A 0.050(5) 0.021(4) 0.022(4) 0.006(3) 0.000(4) 0.004(4)
C15A 0.062(6) 0.025(5) 0.030(5) 0.010(4) 0.002(4) 0.006(4)
C16A 0.044(5) 0.033(5) 0.033(5) 0.006(4) 0.007(4) 0.011(4)
C17A 0.031(4) 0.033(5) 0.035(5) 0.004(4) 0.004(4) 0.005(4)
C18A 0.033(4) 0.022(4) 0.024(4) 0.005(3) -0.002(3) 0.000(3)
C19A 0.023(4) 0.021(4) 0.034(4) 0.000(3) -0.002(3) -0.001(3)
C20A 0.025(4) 0.018(4) 0.027(4) -0.004(3) 0.000(3) -0.002(3)
C21A 0.030(4) 0.021(4) 0.035(5) 0.002(3) -0.005(4) -0.004(3)
C22A 0.039(5) 0.016(4) 0.063(6) 0.001(4) -0.004(5) -0.003(4)
C23A 0.041(5) 0.025(5) 0.059(6) 0.014(4) -0.007(5) 0.001(4)
C24A 0.044(5) 0.022(4) 0.052(6) 0.012(4) -0.003(4) -0.003(4)
C25A 0.030(4) 0.022(4) 0.031(4) 0.006(3) -0.001(3) 0.004(3)
C26A 0.026(4) 0.021(4) 0.039(5) 0.003(4) -0.001(4) -0.001(3)
C27A 0.034(4) 0.028(4) 0.024(4) 0.004(3) 0.001(3) -0.008(4)
C28A 0.038(5) 0.023(4) 0.021(4) 0.004(3) 0.003(3) -0.003(4)
C29A 0.040(5) 0.042(5) 0.025(4) -0.001(4) 0.002(4) 0.001(4)
C30A 0.040(5) 0.022(4) 0.034(4) -0.006(4) 0.004(4) 0.003(4)
C31A 0.036(5) 0.027(4) 0.038(5) -0.006(4) 0.004(4) -0.001(4)
C32A 0.037(4) 0.022(4) 0.020(4) 0.002(3) -0.002(3) 0.001(4)
C33A 0.032(4) 0.023(4) 0.028(4) 0.002(3) 0.002(3) -0.003(3)
C34A 0.048(5) 0.022(4) 0.021(4) -0.002(3) -0.005(4) 0.002(4)
C35A 0.045(5) 0.023(4) 0.021(4) 0.005(3) 0.001(4) 0.004(4)
C36A 0.052(5) 0.019(4) 0.030(4) -0.003(3) 0.003(4) 0.002(4)
C37A 0.040(5) 0.031(5) 0.041(5) -0.002(4) 0.004(4) 0.007(4)
C38A 0.042(5) 0.025(4) 0.036(5) 0.005(4) 0.007(4) 0.001(4)
C39A 0.041(5) 0.025(4) 0.026(4) 0.005(3) 0.000(4) 0.002(4)
C40A 0.037(4) 0.028(4) 0.021(4) 0.007(3) 0.007(3) 0.000(4)
K2 0.0408(10) 0.0219(9) 0.0247(9) -0.0017(7) 0.0013(8) -0.0029(8)
N1B 0.049(5) 0.026(4) 0.034(4) -0.002(3) -0.008(4) -0.003(3)
N2B 0.040(4) 0.018(3) 0.023(3) -0.005(3) 0.003(3) -0.003(3)
N3B 0.045(4) 0.025(4) 0.026(4) -0.001(3) 0.007(3) 0.000(3)
N4B 0.036(4) 0.023(4) 0.028(4) -0.005(3) 0.011(3) 0.000(3)
N5B 0.033(3) 0.019(3) 0.021(3) -0.001(3) -0.001(3) 0.001(3)
N6B 0.045(4) 0.019(3) 0.024(3) -0.001(3) -0.010(3) -0.009(3)
N7B 0.034(4) 0.025(4) 0.017(3) -0.001(3) -0.001(3) 0.003(3)
N8B 0.052(5) 0.037(4) 0.020(4) -0.007(3) 0.006(3) -0.005(4)
C1B 0.032(4) 0.030(5) 0.028(4) 0.004(4) 0.003(3) 0.001(4)
C2B 0.033(5) 0.035(5) 0.068(7) -0.005(5) -0.015(5) -0.003(4)
C3B 0.052(6) 0.024(5) 0.107(10) -0.008(6) -0.013(7) -0.012(5)
C4B 0.035(5) 0.026(5) 0.066(7) 0.000(5) 0.001(5) -0.008(4)
C5B 0.050(5) 0.025(4) 0.018(4) -0.004(3) 0.001(4) -0.002(4)
C6B 0.056(5) 0.018(4) 0.030(4) -0.006(3) -0.007(4) 0.002(4)
C7B 0.050(5) 0.016(4) 0.029(4) -0.004(3) 0.003(4) -0.004(4)
C8B 0.053(6) 0.021(4) 0.041(5) 0.011(4) 0.000(4) -0.004(4)
C9B 0.058(6) 0.023(5) 0.044(5) 0.006(4) 0.007(5) 0.009(4)
C10B 0.071(7) 0.021(5) 0.077(8) 0.009(5) 0.024(6) 0.012(5)
C11B 0.061(7) 0.042(6) 0.063(7) 0.003(5) 0.033(6) 0.017(5)
C12B 0.058(6) 0.021(4) 0.032(5) 0.002(4) 0.008(4) 0.000(4)
C13B 0.033(4) 0.028(4) 0.034(5) -0.005(4) 0.009(4) 0.001(4)
C14B 0.033(4) 0.022(4) 0.028(4) -0.003(3) 0.010(3) -0.005(3)
C15B 0.033(5) 0.041(5) 0.041(5) -0.002(4) 0.009(4) 0.003(4)
C16B 0.035(5) 0.037(5) 0.037(5) 0.000(4) 0.002(4) -0.019(4)
C17B 0.048(5) 0.024(4) 0.033(5) -0.001(4) 0.002(4) -0.004(4)
C18B 0.035(4) 0.029(4) 0.017(4) -0.001(3) 0.000(3) -0.005(4)
C19B 0.037(4) 0.026(4) 0.025(4) -0.002(3) 0.000(3) -0.002(4)
C20B 0.032(4) 0.019(4) 0.029(4) 0.003(3) -0.006(3) 0.001(3)
C21B 0.052(5) 0.015(4) 0.035(5) 0.003(4) -0.009(4) 0.003(4)
C22B 0.054(6) 0.026(5) 0.059(7) 0.010(5) -0.012(5) 0.004(4)
C23B 0.056(6) 0.021(4) 0.056(6) 0.006(4) -0.015(5) -0.001(4)
C24B 0.058(6) 0.026(5) 0.051(6) 0.006(5) -0.013(5) -0.007(4)
C25B 0.040(5) 0.022(4) 0.031(4) 0.004(3) -0.004(4) -0.008(4)
C26B 0.048(5) 0.018(4) 0.039(5) 0.002(4) -0.016(4) 0.000(4)
C27B 0.038(5) 0.024(4) 0.029(4) 0.003(3) 0.000(4) 0.000(4)
C28B 0.031(4) 0.029(4) 0.019(4) 0.003(3) -0.001(3) -0.006(4)
C29B 0.038(5) 0.025(4) 0.038(5) 0.005(4) 0.005(4) 0.002(4)
C30B 0.034(4) 0.035(5) 0.033(5) 0.015(4) 0.014(4) 0.002(4)
C31B 0.025(4) 0.038(5) 0.033(5) 0.004(4) 0.003(3) 0.001(4)
C32B 0.035(4) 0.027(4) 0.025(4) 0.001(3) 0.003(4) -0.004(4)
C33B 0.032(4) 0.024(4) 0.016(4) 0.000(3) 0.003(3) 0.005(3)
C34B 0.061(6) 0.041(5) 0.028(5) -0.006(4) 0.007(4) 0.004(5)
C35B 0.077(7) 0.034(5) 0.015(4) -0.007(4) 0.011(4) -0.010(5)
C36B 0.060(6) 0.033(5) 0.029(5) -0.006(4) 0.011(4) -0.010(5)
C37B 0.077(8) 0.027(5) 0.034(5) 0.003(4) 0.011(5) -0.011(5)
C38B 0.063(7) 0.035(5) 0.031(5) 0.003(4) 0.006(4) -0.011(5)
C39B 0.064(6) 0.022(4) 0.018(4) -0.005(3) 0.000(4) -0.007(4)
C40B 0.083(7) 0.022(4) 0.024(4) 0.000(4) -0.003(5) -0.007(5)
K3 0.0313(9) 0.0242(9) 0.0247(8) 0.0012(7) -0.0013(7) 0.0007(7)
N1C 0.031(4) 0.028(4) 0.028(4) -0.006(3) -0.002(3) -0.003(3)
N2C 0.031(3) 0.026(4) 0.021(3) 0.002(3) 0.000(3) 0.004(3)
N3C 0.030(3) 0.022(3) 0.019(3) -0.002(3) 0.003(3) -0.002(3)
N4C 0.032(4) 0.024(4) 0.022(3) 0.006(3) -0.002(3) 0.004(3)
N5C 0.028(3) 0.022(3) 0.030(4) 0.001(3) 0.000(3) 0.001(3)
N6C 0.030(3) 0.026(4) 0.029(4) 0.006(3) -0.006(3) 0.001(3)
N7C 0.030(4) 0.032(4) 0.023(3) -0.002(3) -0.003(3) 0.000(3)
N8C 0.036(4) 0.029(4) 0.024(3) -0.002(3) -0.001(3) 0.001(3)
C1C 0.038(4) 0.024(4) 0.024(4) -0.004(3) -0.005(4) 0.002(4)
C2C 0.039(5) 0.026(4) 0.037(5) 0.004(4) -0.002(4) 0.013(4)
C3C 0.029(4) 0.036(5) 0.035(5) 0.001(4) -0.001(4) 0.006(4)
C4C 0.029(4) 0.037(5) 0.028(4) 0.000(4) 0.004(3) 0.003(4)
C5C 0.030(4) 0.025(4) 0.028(4) -0.005(3) 0.002(3) -0.001(3)
C6C 0.031(4) 0.028(4) 0.031(4) -0.005(4) 0.007(4) -0.006(4)
C7C 0.030(4) 0.027(4) 0.025(4) -0.007(3) 0.000(3) -0.006(4)
C8C 0.039(5) 0.032(5) 0.052(6) 0.003(4) -0.011(4) -0.010(4)
C9C 0.041(5) 0.041(6) 0.041(5) -0.003(4) -0.002(4) -0.012(4)
C10C 0.046(5) 0.033(5) 0.043(5) -0.005(4) 0.003(4) -0.013(4)
C11C 0.035(4) 0.029(5) 0.033(5) -0.002(4) 0.003(4) -0.001(4)
C12C 0.028(4) 0.023(4) 0.032(4) -0.003(3) 0.002(3) -0.003(3)
C13C 0.046(5) 0.022(4) 0.023(4) 0.001(3) 0.004(4) 0.000(4)
C14C 0.032(4) 0.028(4) 0.023(4) -0.002(3) 0.006(3) 0.005(4)
C15C 0.045(5) 0.026(4) 0.026(4) 0.001(4) 0.002(4) 0.007(4)
C16C 0.035(5) 0.024(4) 0.032(5) 0.002(4) -0.001(4) 0.007(4)
C17C 0.029(4) 0.047(6) 0.022(4) 0.000(4) 0.002(3) 0.001(4)
C18C 0.027(4) 0.023(4) 0.023(4) 0.001(3) -0.002(3) 0.001(3)
C19C 0.034(4) 0.025(4) 0.025(4) 0.002(3) -0.001(3) -0.001(3)
C20C 0.028(4) 0.018(4) 0.040(5) 0.006(4) -0.004(4) -0.003(3)
C21C 0.036(5) 0.028(5) 0.036(5) 0.004(4) -0.002(4) -0.009(4)
C22C 0.041(5) 0.019(4) 0.064(7) 0.011(4) -0.003(5) -0.003(4)
C23C 0.037(5) 0.033(5) 0.055(6) 0.001(5) -0.001(4) -0.005(4)
C24C 0.036(4) 0.021(4) 0.042(5) 0.001(4) 0.002(4) -0.001(4)
C25C 0.036(4) 0.013(4) 0.038(5) 0.001(3) -0.004(4) -0.003(3)
C26C 0.036(4) 0.017(4) 0.047(5) -0.004(4) 0.008(4) 0.008(4)
C27C 0.036(5) 0.034(5) 0.024(4) -0.001(4) -0.008(4) -0.003(4)
C28C 0.037(5) 0.033(5) 0.020(4) 0.001(3) -0.006(4) -0.005(4)
C29C 0.031(4) 0.038(5) 0.037(5) -0.003(4) -0.008(4) -0.002(4)
C30C 0.050(6) 0.039(5) 0.041(5) 0.013(4) -0.020(5) -0.004(5)
C31C 0.038(5) 0.038(5) 0.032(5) 0.005(4) -0.007(4) -0.002(4)
C32C 0.034(4) 0.031(5) 0.022(4) 0.001(3) -0.007(3) 0.000(4)
C33C 0.040(5) 0.028(5) 0.028(4) -0.001(4) 0.001(4) -0.001(4)
C34C 0.038(4) 0.026(4) 0.025(4) -0.001(3) 0.003(4) 0.000(4)
C35C 0.038(5) 0.022(4) 0.023(4) 0.002(3) -0.001(3) 0.003(3)
C36C 0.034(4) 0.029(4) 0.030(4) -0.006(4) 0.000(4) 0.001(4)
C37C 0.036(5) 0.040(5) 0.045(5) 0.001(4) -0.004(4) 0.002(4)
C38C 0.039(5) 0.022(4) 0.039(5) -0.007(4) 0.001(4) 0.003(4)
C39C 0.037(4) 0.026(4) 0.021(4) -0.002(3) -0.008(3) 0.000(4)
C40C 0.040(5) 0.024(4) 0.030(4) 0.000(3) -0.005(4) -0.001(4)
K4 0.0472(10) 0.0256(9) 0.0233(9) 0.0023(7) -0.0023(8) -0.0070(8)
N1D 0.056(5) 0.027(4) 0.029(4) 0.003(3) 0.003(4) -0.005(4)
N2D 0.052(4) 0.025(4) 0.015(3) 0.002(3) -0.004(3) -0.008(3)
N3D 0.054(5) 0.021(4) 0.021(3) 0.004(3) -0.007(3) -0.006(3)
N4D 0.046(4) 0.027(4) 0.020(3) 0.006(3) -0.002(3) -0.008(3)
N5D 0.040(4) 0.028(4) 0.021(3) -0.002(3) -0.003(3) -0.005(3)
N6D 0.043(4) 0.025(4) 0.025(3) -0.001(3) 0.002(3) -0.008(3)
N7D 0.043(4) 0.026(4) 0.021(3) -0.001(3) -0.002(3) -0.005(3)
N8D 0.054(5) 0.026(4) 0.023(4) 0.004(3) -0.008(3) -0.011(4)
C1D 0.038(5) 0.030(4) 0.031(4) 0.004(4) -0.005(4) -0.008(4)
C2D 0.039(5) 0.045(6) 0.039(5) 0.003(4) -0.002(4) -0.005(4)
C3D 0.034(5) 0.033(5) 0.065(7) 0.014(5) -0.003(5) -0.015(4)
C4D 0.042(5) 0.028(5) 0.048(6) 0.015(4) -0.012(4) -0.013(4)
C5D 0.046(5) 0.028(5) 0.024(4) 0.000(3) -0.003(4) -0.007(4)
C6D 0.067(6) 0.016(4) 0.030(4) 0.007(3) 0.001(4) -0.009(4)
C7D 0.052(5) 0.024(4) 0.024(4) 0.004(3) 0.003(4) -0.007(4)
C8D 0.059(6) 0.025(5) 0.041(5) -0.006(4) 0.007(5) -0.010(4)
C9D 0.068(6) 0.027(5) 0.036(5) 0.004(4) 0.005(5) -0.006(5)
C10D 0.055(6) 0.031(5) 0.048(6) 0.002(4) 0.002(5) 0.005(4)
C11D 0.057(6) 0.026(5) 0.041(5) -0.002(4) -0.002(5) -0.001(4)
C12D 0.045(5) 0.023(4) 0.032(5) 0.003(4) -0.004(4) -0.006(4)
C13D 0.050(5) 0.032(5) 0.025(4) 0.004(4) -0.004(4) -0.001(4)
C14D 0.044(5) 0.035(5) 0.019(4) 0.005(3) -0.002(4) -0.014(4)
C15D 0.047(5) 0.029(5) 0.039(5) 0.012(4) -0.005(4) -0.006(4)
C16D 0.053(6) 0.042(6) 0.030(5) 0.003(4) -0.004(4) -0.019(5)
C17D 0.058(6) 0.018(4) 0.035(5) 0.000(4) -0.002(4) -0.007(4)
C18D 0.058(6) 0.023(4) 0.024(4) 0.007(3) 0.003(4) -0.007(4)
C19D 0.051(5) 0.020(4) 0.029(4) 0.001(3) -0.006(4) -0.011(4)
C20D 0.047(5) 0.031(5) 0.024(4) 0.002(4) -0.002(4) -0.002(4)
C21D 0.048(5) 0.032(5) 0.032(5) 0.001(4) -0.001(4) 0.004(4)
C22D 0.057(6) 0.025(5) 0.042(5) -0.002(4) -0.003(5) 0.005(4)
C23D 0.068(6) 0.032(5) 0.028(5) 0.002(4) 0.013(5) -0.003(5)
C24D 0.060(6) 0.027(5) 0.032(5) -0.003(4) 0.001(4) 0.000(4)
C25D 0.055(6) 0.028(5) 0.026(4) 0.011(4) -0.001(4) -0.005(4)
C26D 0.046(5) 0.028(4) 0.037(5) -0.004(4) 0.007(4) -0.008(4)
C27D 0.049(5) 0.029(4) 0.025(4) 0.000(4) -0.003(4) -0.006(4)
C28D 0.055(6) 0.028(5) 0.019(4) 0.000(3) -0.005(4) -0.009(4)
C29D 0.040(5) 0.033(5) 0.034(5) -0.007(4) -0.004(4) -0.014(4)
C30D 0.052(6) 0.045(6) 0.039(5) -0.006(5) -0.007(5) -0.012(5)
C31D 0.048(5) 0.034(5) 0.037(5) -0.010(4) -0.012(4) -0.008(4)
C32D 0.045(5) 0.033(5) 0.017(4) -0.001(3) -0.002(4) -0.003(4)
C33D 0.043(5) 0.028(5) 0.029(4) -0.004(4) -0.007(4) -0.003(4)
C34D 0.059(6) 0.027(4) 0.025(4) 0.003(4) -0.012(4) -0.003(4)
C35D 0.053(6) 0.029(5) 0.027(4) 0.006(4) -0.009(4) -0.006(4)
C36D 0.057(6) 0.040(6) 0.031(5) -0.001(4) -0.012(4) -0.001(5)
C37D 0.060(6) 0.028(5) 0.038(5) -0.001(4) -0.019(5) -0.012(5)
C38D 0.072(7) 0.035(5) 0.028(5) 0.003(4) -0.011(5) -0.002(5)
C39D 0.066(6) 0.029(5) 0.028(5) 0.010(4) -0.018(4) -0.012(5)
C40D 0.063(6) 0.033(5) 0.023(4) -0.002(4) 0.005(4) -0.010(5)
Br1 0.0428(11) 0.0441(13) 0.102(2) 0.0058(12) -0.0110(11) 0.0161(9)
Br2 0.070(2) 0.087(3) 0.059(2) -0.0107(18) -0.0046(16) 0.0193(19)
Br3 0.125(2) 0.0300(11) 0.0462(12) 0.0006(9) 0.0079(12) 0.0050(12)
Br4 0.0397(10) 0.0205(4) 0.0332(5) 0.0026(4) 0.0010(5) 0.0013(4)
Br5 0.0487(6) 0.0534(7) 0.0703(7) -0.0329(6) 0.0011(5) -0.0006(5)
Br6 0.068(3) 0.055(3) 0.101(4) -0.006(2) -0.019(3) 0.011(2)
O1M 0.118(7) 0.016(3) 0.059(5) -0.005(3) 0.000(5) -0.012(4)
C1M 0.110(11) 0.027(6) 0.086(9) 0.002(6) 0.030(9) 0.001(6)
O2M 0.066(5) 0.054(5) 0.074(6) -0.004(4) 0.006(4) 0.003(4)
C2M 0.058(7) 0.041(6) 0.077(9) -0.003(6) -0.006(6) -0.004(6)

loop_
_atom_type_symbol
_atom_type_description
_atom_type_scat_dispersion_real
_atom_type_scat_dispersion_imag
_atom_type_scat_source
C C 0.0033 0.0016 'International Tables Vol C Tables 4.2.6.8 and 6.1.1.4'
H H 0.0000 0.0000 'International Tables Vol C Tables 4.2.6.8 and 6.1.1.4'
N N 0.0061 0.0033 'International Tables Vol C Tables 4.2.6.8 and 6.1.1.4'
O O 0.0106 0.0060 'International Tables Vol C Tables 4.2.6.8 and 6.1.1.4'
K K 0.2009 0.2494 'International Tables Vol C Tables 4.2.6.8 and 6.1.1.4'
Br Br -0.2901 2.4595 'International Tables Vol C Tables 4.2.6.8 and 6.1.1.4'

loop_
_geom_angle_atom_site_label_1
_geom_angle_atom_site_label_2
_geom_angle_atom_site_label_3
_geom_angle
N4A K1 N7A 94.8(2)
N4A K1 N1A 176.0(2)
N7A K1 N1A 85.2(2)
N4A K1 N8A 88.1(2)
N7A K1 N8A 176.5(2)
N1A K1 N8A 91.8(2)
N4A K1 N3A 68.1(2)
N7A K1 N3A 114.8(2)
N1A K1 N3A 115.6(2)
N8A K1 N3A 68.1(2)
N4A K1 N2A 117.4(2)
N7A K1 N2A 66.6(2)
N1A K1 N2A 66.3(2)
N8A K1 N2A 113.7(2)
N3A K1 N2A 68.2(2)
N4A K1 N5A 64.2(2)
N7A K1 N5A 70.7(2)
N1A K1 N5A 112.1(2)
N8A K1 N5A 109.0(2)
N3A K1 N5A 132.2(2)
N2A K1 N5A 137.3(2)
N4A K1 N6A 112.4(2)
N7A K1 N6A 106.7(2)
N1A K1 N6A 63.8(2)
N8A K1 N6A 70.3(2)
N3A K1 N6A 138.4(2)
N2A K1 N6A 130.0(2)
N5A K1 N6A 64.68(19)
N4A K1 C39A 88.6(2)
N7A K1 C39A 153.6(2)
N1A K1 C39A 89.7(2)
N8A K1 C39A 24.3(2)
N3A K1 C39A 90.8(2)
N2A K1 C39A 133.9(2)
N5A K1 C39A 87.5(2)
N6A K1 C39A 48.6(2)
N4A K1 C35A 68.5(2)
N7A K1 C35A 159.4(2)
N1A K1 C35A 112.3(2)
N8A K1 C35A 24.1(2)
N3A K1 C35A 48.7(2)
N2A K1 C35A 109.4(2)
N5A K1 C35A 109.9(2)
N6A K1 C35A 91.3(2)
C39A K1 C35A 42.7(2)
N4A K1 C32A 89.9(2)
N7A K1 C32A 24.5(2)
N1A K1 C32A 88.4(2)
N8A K1 C32A 154.0(2)
N3A K1 C32A 134.2(2)
N2A K1 C32A 90.1(2)
N5A K1 C32A 47.9(2)
N6A K1 C32A 86.6(2)
C39A K1 C32A 129.8(2)
C35A K1 C32A 155.7(2)
N4A K1 C28A 114.4(2)
N7A K1 C28A 22.6(2)
N1A K1 C28A 66.5(2)
N8A K1 C28A 155.6(2)
N3A K1 C28A 110.2(2)
N2A K1 C28A 48.6(2)
N5A K1 C28A 90.2(2)
N6A K1 C28A 106.7(2)
C39A K1 C28A 153.1(2)
C35A K1 C28A 157.6(2)
C32A K1 C28A 42.3(2)
C1A N1A C5A 120.1(7)
C1A N1A K1 123.1(5)
C5A N1A K1 116.5(5)
C27A N2A C6A 111.7(7)
C27A N2A C7A 111.1(6)
C6A N2A C7A 112.6(6)
C27A N2A K1 109.1(5)
C6A N2A K1 103.7(4)
C7A N2A K1 108.3(5)
C34A N3A C13A 111.7(7)
C34A N3A C12A 111.6(6)
C13A N3A C12A 111.7(6)
C34A N3A K1 106.9(5)
C13A N3A K1 103.2(4)
C12A N3A K1 111.3(5)
C18A N4A C14A 118.6(7)
C18A N4A K1 121.5(5)
C14A N4A K1 116.1(5)
C33A N5A C19A 110.2(6)
C33A N5A C20A 112.5(6)
C19A N5A C20A 112.1(6)
C33A N5A K1 99.4(4)
C19A N5A K1 108.9(4)
C20A N5A K1 113.0(4)
C26A N6A C25A 112.3(6)
C26A N6A C40A 111.4(6)
C25A N6A C40A 111.2(6)
C26A N6A K1 108.8(4)
C25A N6A K1 113.1(4)
C40A N6A K1 99.3(4)
C28A N7A C32A 120.9(7)
C28A N7A K1 108.3(5)
C32A N7A K1 103.8(5)
C39A N8A C35A 120.7(7)
C39A N8A K1 101.4(5)
C35A N8A K1 102.5(5)
N1A C1A C2A 122.1(8)
N1A C1A C26A 118.0(7)
C2A C1A C26A 119.8(7)
N1A C1A K1 38.7(4)
C2A C1A K1 160.1(6)
C26A C1A K1 79.8(4)
C3A C2A C1A 117.9(8)
C3A C2A H2A 121.0
C1A C2A H2A 121.0
C2A C3A C4A 119.2(8)
C2A C3A H3A 120.4
C4A C3A H3A 120.4
C5A C4A C3A 119.0(8)
C5A C4A H4A 120.5
C3A C4A H4A 120.5
N1A C5A C4A 121.4(7)
N1A C5A C6A 119.4(7)
C4A C5A C6A 118.8(8)
N1A C5A K1 42.9(4)
C4A C5A K1 164.1(6)
C6A C5A K1 76.6(5)
N2A C6A C5A 115.6(7)
N2A C6A K1 51.5(4)
C5A C6A K1 77.8(5)
N2A C6A H6AA 108.4
C5A C6A H6AA 108.4
K1 C6A H6AA 90.0
N2A C6A H6AB 108.4
C5A C6A H6AB 108.4
K1 C6A H6AB 157.7
H6AA C6A H6AB 107.4
N2A C7A C12A 114.8(7)
N2A C7A C8A 109.7(8)
C12A C7A C8A 109.7(7)
N2A C7A K1 47.6(4)
C12A C7A K1 79.6(4)
C8A C7A K1 155.8(6)
N2A C7A H7A 107.5
C12A C7A H7A 107.5
C8A C7A H7A 107.5
K1 C7A H7A 89.9
C9A C8A C7A 113.5(8)
C9A C8A H8AA 108.9
C7A C8A H8AA 108.9
C9A C8A H8AB 108.9
C7A C8A H8AB 108.9
H8AA C8A H8AB 107.7
C10A C9A C8A 109.7(8)
C10A C9A H9AA 109.7
C8A C9A H9AA 109.7
C10A C9A H9AB 109.7
C8A C9A H9AB 109.7
H9AA C9A H9AB 108.2
C11A C10A C9A 108.6(8)
C11A C10A H10A 110.0
C9A C10A H10A 110.0
C11A C10A H10B 110.0
C9A C10A H10B 110.0
H10A C10A H10B 108.4
C10A C11A C12A 113.9(8)
C10A C11A H11A 108.8
C12A C11A H11A 108.8
C10A C11A H11B 108.8
C12A C11A H11B 108.8
H11A C11A H11B 107.7
N3A C12A C7A 113.0(7)
N3A C12A C11A 111.3(7)
C7A C12A C11A 110.2(7)
N3A C12A H12A 107.3
C7A C12A H12A 107.3
C11A C12A H12A 107.3
N3A C13A C14A 114.9(7)
N3A C13A K1 51.6(4)
C14A C13A K1 77.1(4)
N3A C13A H13A 108.5
C14A C13A H13A 108.5
K1 C13A H13A 90.0
N3A C13A H13B 108.5
C14A C13A H13B 108.5
K1 C13A H13B 157.9
H13A C13A H13B 107.5
N4A C14A C15A 122.2(8)
N4A C14A C13A 116.6(8)
C15A C14A C13A 121.0(8)
N4A C14A K1 42.8(4)
C15A C14A K1 157.9(6)
C13A C14A K1 77.3(5)
C14A C15A C16A 118.3(8)
C14A C15A H15A 120.9
C16A C15A H15A 120.9
C17A C16A C15A 119.3(9)
C17A C16A H16A 120.3
C15A C16A H16A 120.3
C16A C17A C18A 119.3(8)
C16A C17A H17A 120.4
C18A C17A H17A 120.4
N4A C18A C17A 122.2(8)
N4A C18A C19A 119.2(7)
C17A C18A C19A 118.6(7)
N4A C18A K1 39.2(4)
C17A C18A K1 156.5(6)
C19A C18A K1 81.3(4)
C18A C19A N5A 117.9(6)
C18A C19A H19A 107.8
N5A C19A H19A 107.8
C18A C19A H19B 107.8
N5A C19A H19B 107.8
H19A C19A H19B 107.2
N5A C20A C25A 113.0(6)
N5A C20A C21A 111.7(6)
C25A C20A C21A 111.8(6)
N5A C20A H20A 106.6
C25A C20A H20A 106.6
C21A C20A H20A 106.6
C22A C21A C20A 112.8(7)
C22A C21A H21A 109.0
C20A C21A H21A 109.0
C22A C21A H21B 109.0
C20A C21A H21B 109.0
H21A C21A H21B 107.8
C23A C22A C21A 111.5(8)
C23A C22A H22A 109.3
C21A C22A H22A 109.3
C23A C22A H22B 109.3
C21A C22A H22B 109.3
H22A C22A H22B 108.0
C22A C23A C24A 110.1(8)
C22A C23A H23A 109.6
C24A C23A H23A 109.6
C22A C23A H23B 109.6
C24A C23A H23B 109.6
H23A C23A H23B 108.2
C23A C24A C25A 113.4(7)
C23A C24A H24A 108.9
C25A C24A H24A 108.9
C23A C24A H24B 108.9
C25A C24A H24B 108.9
H24A C24A H24B 107.7
N6A C25A C24A 112.9(6)
N6A C25A C20A 111.5(6)
C24A C25A C20A 111.3(7)
N6A C25A H25A 106.9
C24A C25A H25A 106.9
C20A C25A H25A 106.9
N6A C26A C1A 114.4(6)
N6A C26A H26A 108.7
C1A C26A H26A 108.7
N6A C26A H26B 108.7
C1A C26A H26B 108.7
H26A C26A H26B 107.6
N2A C27A C28A 113.9(6)
N2A C27A K1 47.7(4)
C28A C27A K1 67.9(4)
N2A C27A H27A 108.8
C28A C27A H27A 108.8
K1 C27A H27A 137.2
N2A C27A H27B 108.8
C28A C27A H27B 108.8
K1 C27A H27B 113.7
H27A C27A H27B 107.7
N7A C28A C29A 121.9(8)
N7A C28A C27A 115.8(7)
C29A C28A C27A 122.3(8)
N7A C28A K1 49.2(4)
C29A C28A K1 133.1(6)
C27A C28A K1 86.2(4)
C28A C29A C30A 118.4(8)
C28A C29A H29A 120.8
C30A C29A H29A 120.8
C31A C30A C29A 119.5(8)
C31A C30A H30A 120.2
C29A C30A H30A 120.2
C30A C31A C32A 119.3(8)
C30A C31A H31A 120.4
C32A C31A H31A 120.4
N7A C32A C31A 119.8(7)
N7A C32A C33A 116.7(7)
C31A C32A C33A 123.5(8)
N7A C32A K1 51.7(4)
C31A C32A K1 134.4(6)
C33A C32A K1 82.6(5)
N5A C33A C32A 112.6(7)
N5A C33A K1 55.1(4)
C32A C33A K1 71.3(4)
N5A C33A H33A 109.1
C32A C33A H33A 109.1
K1 C33A H33A 90.7
N5A C33A H33B 109.1
C32A C33A H33B 109.1
K1 C33A H33B 159.6
H33A C33A H33B 107.8
N3A C34A C35A 111.7(6)
N3A C34A K1 49.0(4)
C35A C34A K1 66.7(4)
N3A C34A H34A 109.3
C35A C34A H34A 109.3
K1 C34A H34A 143.5
N3A C34A H34B 109.3
C35A C34A H34B 109.3
K1 C34A H34B 107.3
H34A C34A H34B 107.9
N8A C35A C36A 121.6(8)
N8A C35A C34A 115.9(7)
C36A C35A C34A 122.6(8)
N8A C35A K1 53.3(4)
C36A C35A K1 126.3(6)
C34A C35A K1 87.5(5)
C35A C36A C37A 119.0(8)
C35A C36A H36A 120.5
C37A C36A H36A 120.5
C36A C37A C38A 119.6(8)
C36A C37A H37A 120.2
C38A C37A H37A 120.2
C39A C38A C37A 117.6(8)
C39A C38A H38A 121.2
C37A C38A H38A 121.2
N8A C39A C38A 121.6(8)
N8A C39A C40A 116.0(7)
C38A C39A C40A 122.3(8)
N8A C39A K1 54.3(4)
C38A C39A K1 126.3(6)
C40A C39A K1 85.0(4)
C39A C40A N6A 111.9(6)
C39A C40A K1 68.8(4)
N6A C40A K1 54.8(4)
C39A C40A H40A 109.2
N6A C40A H40A 109.2
K1 C40A H40A 157.3
C39A C40A H40B 109.2
N6A C40A H40B 109.2
K1 C40A H40B 93.6
H40A C40A H40B 107.9
N7B K2 N4B 95.0(2)
N7B K2 N1B 87.1(2)
N4B K2 N1B 175.4(2)
N7B K2 N8B 176.7(2)
N4B K2 N8B 88.0(2)
N1B K2 N8B 89.8(2)
N7B K2 N3B 113.2(2)
N4B K2 N3B 67.6(2)
N1B K2 N3B 115.4(2)
N8B K2 N3B 69.3(2)
N7B K2 N2B 66.8(2)
N4B K2 N2B 118.2(2)
N1B K2 N2B 66.4(2)
N8B K2 N2B 112.9(2)
N3B K2 N2B 67.8(2)
N7B K2 N5B 72.4(2)
N4B K2 N5B 63.2(2)
N1B K2 N5B 113.7(2)
N8B K2 N5B 107.9(2)
N3B K2 N5B 130.7(2)
N2B K2 N5B 139.2(2)
N7B K2 N6B 107.7(2)
N4B K2 N6B 112.0(2)
N1B K2 N6B 63.4(2)
N8B K2 N6B 69.8(2)
N3B K2 N6B 139.0(2)
N2B K2 N6B 129.7(2)
N5B K2 N6B 64.74(19)
N7B K2 C32B 25.1(2)
N4B K2 C32B 90.5(2)
N1B K2 C32B 89.7(2)
N8B K2 C32B 153.8(2)
N3B K2 C32B 133.5(2)
N2B K2 C32B 90.7(2)
N5B K2 C32B 49.3(2)
N6B K2 C32B 86.7(2)
N7B K2 C35B 159.4(3)
N4B K2 C35B 68.7(2)
N1B K2 C35B 110.2(2)
N8B K2 C35B 23.9(2)
N3B K2 C35B 49.8(2)
N2B K2 C35B 108.9(2)
N5B K2 C35B 108.7(2)
N6B K2 C35B 90.6(2)
C32B K2 C35B 156.2(2)
N7B K2 C39B 154.1(2)
N4B K2 C39B 88.7(2)
N1B K2 C39B 87.7(2)
N8B K2 C39B 24.3(2)
N3B K2 C39B 91.9(2)
N2B K2 C39B 132.8(2)
N5B K2 C39B 86.6(2)
N6B K2 C39B 48.0(2)
C32B K2 C39B 129.6(2)
C35B K2 C39B 42.7(3)
N7B K2 C28B 23.6(2)
N4B K2 C28B 116.1(2)
N1B K2 C28B 66.7(2)
N8B K2 C28B 154.1(2)
N3B K2 C28B 110.0(2)
N2B K2 C28B 48.8(2)
N5B K2 C28B 92.1(2)
N6B K2 C28B 106.2(2)
C32B K2 C28B 42.9(2)
C35B K2 C28B 157.6(2)
C39B K2 C28B 151.4(2)
C1B N1B C5B 120.3(8)
C1B N1B K2 122.7(6)
C5B N1B K2 117.0(6)
C27B N2B C6B 110.4(7)
C27B N2B C7B 111.9(6)
C6B N2B C7B 112.9(6)
C27B N2B K2 108.2(4)
C6B N2B K2 103.2(5)
C7B N2B K2 109.8(4)
C13B N3B C12B 113.9(7)
C13B N3B C34B 112.9(7)
C12B N3B C34B 110.6(6)
C13B N3B K2 102.3(5)
C12B N3B K2 111.7(5)
C34B N3B K2 104.9(5)
C18B N4B C14B 118.5(7)
C18B N4B K2 120.2(5)
C14B N4B K2 114.7(5)
C19B N5B C33B 111.3(6)
C19B N5B C20B 112.9(6)
C33B N5B C20B 111.0(6)
C19B N5B K2 111.4(5)
C33B N5B K2 96.8(4)
C20B N5B K2 112.4(4)
C26B N6B C40B 112.6(7)
C26B N6B C25B 111.2(7)
C40B N6B C25B 111.4(6)
C26B N6B K2 108.8(4)
C40B N6B K2 99.9(5)
C25B N6B K2 112.5(5)
C28B N7B C32B 119.8(7)
C28B N7B K2 104.9(5)
C32B N7B K2 100.3(5)
C35B N8B C39B 120.5(8)
C35B N8B K2 103.1(5)
C39B N8B K2 103.0(5)
N1B C1B C2B 120.5(8)
N1B C1B C26B 118.9(7)
C2B C1B C26B 120.5(8)
N1B C1B K2 38.8(4)
C2B C1B K2 159.2(6)
C26B C1B K2 80.3(5)
C3B C2B C1B 118.4(9)
C3B C2B H2B 120.8
C1B C2B H2B 120.8
C2B C3B C4B 120.9(9)
C2B C3B H3B 119.6
C4B C3B H3B 119.6
C5B C4B C3B 117.6(9)
C5B C4B H4B 121.2
C3B C4B H4B 121.2
N1B C5B C4B 122.2(9)
N1B C5B C6B 119.6(8)
C4B C5B C6B 117.8(8)
N1B C5B K2 42.8(4)
C4B C5B K2 164.9(7)
C6B C5B K2 76.9(5)
N2B C6B C5B 116.3(7)
N2B C6B K2 51.9(4)
C5B C6B K2 77.6(5)
N2B C6B H6BA 108.2
C5B C6B H6BA 108.2
K2 C6B H6BA 90.6
N2B C6B H6BB 108.2
C5B C6B H6BB 108.2
K2 C6B H6BB 157.6
H6BA C6B H6BB 107.4
N2B C7B C8B 110.8(7)
N2B C7B C12B 114.0(7)
C8B C7B C12B 109.6(7)
N2B C7B K2 46.8(3)
C8B C7B K2 155.7(6)
C12B C7B K2 78.6(4)
N2B C7B H7B 107.4
C8B C7B H7B 107.4
C12B C7B H7B 107.4
K2 C7B H7B 91.0
C9B C8B C7B 113.2(8)
C9B C8B H8BA 108.9
C7B C8B H8BA 108.9
C9B C8B H8BB 108.9
C7B C8B H8BB 108.9
H8BA C8B H8BB 107.7
C10B C9B C8B 109.8(8)
C10B C9B H9BA 109.7
C8B C9B H9BA 109.7
C10B C9B H9BB 109.7
C8B C9B H9BB 109.7
H9BA C9B H9BB 108.2
C9B C10B C11B 108.9(8)
C9B C10B H10C 109.9
C11B C10B H10C 109.9
C9B C10B H10D 109.9
C11B C10B H10D 109.9
H10C C10B H10D 108.3
C12B C11B C10B 112.7(10)
C12B C11B H11C 109.1
C10B C11B H11C 109.1
C12B C11B H11D 109.1
C10B C11B H11D 109.1
H11C C11B H11D 107.8
N3B C12B C11B 111.5(8)
N3B C12B C7B 113.5(7)
C11B C12B C7B 109.9(7)
N3B C12B H12B 107.2
C11B C12B H12B 107.2
C7B C12B H12B 107.2
N3B C13B C14B 114.3(7)
N3B C13B K2 52.7(4)
C14B C13B K2 77.5(5)
N3B C13B H13C 108.7
C14B C13B H13C 108.7
K2 C13B H13C 87.5
N3B C13B H13D 108.7
C14B C13B H13D 108.7
K2 C13B H13D 160.0
H13C C13B H13D 107.6
N4B C14B C15B 121.6(8)
N4B C14B C13B 116.3(7)
C15B C14B C13B 122.1(8)
N4B C14B K2 44.1(4)
C15B C14B K2 154.2(6)
C13B C14B K2 77.0(5)
C14B C15B C16B 119.9(8)
C14B C15B H15B 120.0
C16B C15B H15B 120.0
C17B C16B C15B 118.5(8)
C17B C16B H16B 120.8
C15B C16B H16B 120.8
C18B C17B C16B 119.0(8)
C18B C17B H17B 120.5
C16B C17B H17B 120.5
N4B C18B C17B 122.5(8)
N4B C18B C19B 118.0(7)
C17B C18B C19B 119.5(8)
N4B C18B K2 40.2(4)
C17B C18B K2 153.3(6)
C19B C18B K2 81.0(4)
N5B C19B C18B 117.4(7)
N5B C19B H19C 108.0
C18B C19B H19C 108.0
N5B C19B H19D 108.0
C18B C19B H19D 108.0
H19C C19B H19D 107.2
N5B C20B C25B 112.1(7)
N5B C20B C21B 111.8(6)
C25B C20B C21B 111.9(6)
N5B C20B H20B 106.9
C25B C20B H20B 106.9
C21B C20B H20B 106.9
C22B C21B C20B 113.4(7)
C22B C21B H21C 108.9
C20B C21B H21C 108.9
C22B C21B H21D 108.9
C20B C21B H21D 108.9
H21C C21B H21D 107.7
C23B C22B C21B 110.8(9)
C23B C22B H22C 109.5
C21B C22B H22C 109.5
C23B C22B H22D 109.5
C21B C22B H22D 109.5
H22C C22B H22D 108.1
C22B C23B C24B 109.0(8)
C22B C23B H23C 109.9
C24B C23B H23C 109.9
C22B C23B H23D 109.9
C24B C23B H23D 109.9
H23C C23B H23D 108.3
C23B C24B C25B 114.0(8)
C23B C24B H24C 108.8
C25B C24B H24C 108.8
C23B C24B H24D 108.8
C25B C24B H24D 108.8
H24C C24B H24D 107.6
N6B C25B C20B 111.8(6)
N6B C25B C24B 111.8(7)
C20B C25B C24B 111.1(8)
N6B C25B H25B 107.3
C20B C25B H25B 107.3
C24B C25B H25B 107.3
N6B C26B C1B 113.2(7)
N6B C26B H26C 108.9
C1B C26B H26C 108.9
N6B C26B H26D 108.9
C1B C26B H26D 108.9
H26C C26B H26D 107.8
N2B C27B C28B 112.9(6)
N2B C27B K2 48.2(4)
C28B C27B K2 65.9(4)
N2B C27B H27C 109.0
C28B C27B H27C 109.0
K2 C27B H27C 135.9
N2B C27B H27D 109.0
C28B C27B H27D 109.0
K2 C27B H27D 115.2
H27C C27B H27D 107.8
N7B C28B C29B 122.9(8)
N7B C28B C27B 116.6(7)
C29B C28B C27B 120.4(8)
N7B C28B K2 51.4(4)
C29B C28B K2 128.8(6)
C27B C28B K2 88.5(4)
C28B C29B C30B 117.7(8)
C28B C29B H29B 121.2
C30B C29B H29B 121.2
C31B C30B C29B 119.2(8)
C31B C30B H30B 120.4
C29B C30B H30B 120.4
C30B C31B C32B 119.0(8)
C30B C31B H31B 120.5
C32B C31B H31B 120.5
N7B C32B C31B 121.2(8)
N7B C32B C33B 115.9(7)
C31B C32B C33B 122.9(8)
N7B C32B K2 54.5(4)
C31B C32B K2 130.8(6)
C33B C32B K2 82.2(4)
N5B C33B C32B 112.8(6)
N5B C33B K2 56.8(3)
C32B C33B K2 70.8(4)
N5B C33B H33C 109.0
C32B C33B H33C 109.0
K2 C33B H33C 89.2
N5B C33B H33D 109.0
C32B C33B H33D 109.0
K2 C33B H33D 161.5
H33C C33B H33D 107.8
N3B C34B C35B 112.8(7)
N3B C34B K2 50.1(4)
C35B C34B K2 66.3(5)
N3B C34B H34C 109.0
C35B C34B H34C 109.0
K2 C34B H34C 143.0
N3B C34B H34D 109.0
C35B C34B H34D 109.0
K2 C34B H34D 108.2
H34C C34B H34D 107.8
N8B C35B C36B 122.4(10)
N8B C35B C34B 117.3(9)
C36B C35B C34B 120.2(10)
N8B C35B K2 53.1(4)
C36B C35B K2 130.5(6)
C34B C35B K2 87.7(5)
C37B C36B C35B 117.6(10)
C37B C36B H36B 121.2
C35B C36B H36B 121.2
C38B C37B C36B 119.3(9)
C38B C37B H37B 120.4
C36B C37B H37B 120.4
C37B C38B C39B 120.9(10)
C37B C38B H38B 119.6
C39B C38B H38B 119.6
N8B C39B C38B 119.1(9)
N8B C39B C40B 116.9(8)
C38B C39B C40B 123.9(9)
N8B C39B K2 52.7(4)
C38B C39B K2 128.2(6)
C40B C39B K2 85.6(5)
C39B C40B N6B 112.9(7)
C39B C40B K2 69.1(5)
N6B C40B K2 54.4(4)
C39B C40B H40C 109.0
N6B C40B H40C 109.0
K2 C40B H40C 156.0
C39B C40B H40D 109.0
N6B C40B H40D 109.0
K2 C40B H40D 95.0
H40C C40B H40D 107.8
N4C K3 N7C 93.9(2)
N4C K3 N1C 176.7(2)
N7C K3 N1C 85.5(2)
N4C K3 N8C 89.8(2)
N7C K3 N8C 176.1(2)
N1C K3 N8C 90.7(2)
N4C K3 N3C 68.5(2)
N7C K3 N3C 114.3(2)
N1C K3 N3C 114.6(2)
N8C K3 N3C 68.2(2)
N4C K3 N2C 116.8(2)
N7C K3 N2C 67.1(2)
N1C K3 N2C 65.9(2)
N8C K3 N2C 112.2(2)
N3C K3 N2C 67.3(2)
N4C K3 N5C 63.9(2)
N7C K3 N5C 71.0(2)
N1C K3 N5C 112.9(2)
N8C K3 N5C 109.7(2)
N3C K3 N5C 132.4(2)
N2C K3 N5C 138.0(2)
N4C K3 N6C 113.4(2)
N7C K3 N6C 106.2(2)
N1C K3 N6C 63.8(2)
N8C K3 N6C 71.1(2)
N3C K3 N6C 139.25(19)
N2C K3 N6C 129.6(2)
N5C K3 N6C 64.6(2)
N4C K3 C39C 89.9(2)
N7C K3 C39C 153.5(2)
N1C K3 C39C 89.2(2)
N8C K3 C39C 25.1(2)
N3C K3 C39C 91.5(2)
N2C K3 C39C 133.2(2)
N5C K3 C39C 87.4(2)
N6C K3 C39C 48.9(2)
N4C K3 C35C 69.9(2)
N7C K3 C35C 159.8(2)
N1C K3 C35C 111.3(2)
N8C K3 C35C 24.0(2)
N3C K3 C35C 49.2(2)
N2C K3 C35C 108.5(2)
N5C K3 C35C 110.1(2)
N6C K3 C35C 91.8(2)
C39C K3 C35C 42.9(2)
N4C K3 C32C 89.6(2)
N7C K3 C32C 23.7(2)
N1C K3 C32C 88.6(2)
N8C K3 C32C 155.4(2)
N3C K3 C32C 133.6(2)
N2C K3 C32C 89.8(2)
N5C K3 C32C 48.9(2)
N6C K3 C32C 86.7(2)
C39C K3 C32C 130.4(2)
C35C K3 C32C 157.0(2)
N4C K3 C28C 114.2(2)
N7C K3 C28C 23.2(2)
N1C K3 C28C 66.0(2)
N8C K3 C28C 153.9(2)
N3C K3 C28C 109.8(2)
N2C K3 C28C 48.8(2)
N5C K3 C28C 90.9(2)
N6C K3 C28C 105.9(2)
C39C K3 C28C 152.2(2)
C35C K3 C28C 157.1(2)
C32C K3 C28C 42.0(2)
C5C N1C C1C 120.2(7)
C5C N1C K3 118.1(5)
C1C N1C K3 121.4(5)
C6C N2C C27C 111.6(6)
C6C N2C C7C 113.3(6)
C27C N2C C7C 111.5(6)
C6C N2C K3 102.6(4)
C27C N2C K3 107.9(5)
C7C N2C K3 109.5(4)
C34C N3C C13C 110.3(6)
C34C N3C C12C 112.2(6)
C13C N3C C12C 112.4(6)
C34C N3C K3 106.2(5)
C13C N3C K3 103.1(4)
C12C N3C K3 112.2(5)
C18C N4C C14C 119.1(7)
C18C N4C K3 120.8(5)
C14C N4C K3 115.4(5)
C19C N5C C20C 112.0(6)
C19C N5C C33C 109.5(6)
C20C N5C C33C 112.0(6)
C19C N5C K3 110.3(4)
C20C N5C K3 113.7(5)
C33C N5C K3 98.7(5)
C26C N6C C40C 111.9(7)
C26C N6C C25C 112.3(6)
C40C N6C C25C 111.6(6)
C26C N6C K3 109.5(5)
C40C N6C K3 98.6(5)
C25C N6C K3 112.1(5)
C28C N7C C32C 119.6(7)
C28C N7C K3 107.0(5)
C32C N7C K3 105.2(5)
C35C N8C C39C 119.1(7)
C35C N8C K3 102.9(5)
C39C N8C K3 100.4(5)
N1C C1C C2C 120.6(8)
N1C C1C C26C 120.0(7)
C2C C1C C26C 119.4(7)
N1C C1C K3 39.5(4)
C2C C1C K3 159.8(6)
C26C C1C K3 80.5(4)
C1C C2C C3C 120.0(8)
C1C C2C H2C 120.0
C3C C2C H2C 120.0
C2C C3C C4C 119.0(8)
C2C C3C H3C 120.5
C4C C3C H3C 120.5
C5C C4C C3C 116.9(8)
C5C C4C H4C 121.6
C3C C4C H4C 121.6
N1C C5C C4C 123.2(8)
N1C C5C C6C 116.9(7)
C4C C5C C6C 119.8(7)
N1C C5C K3 42.0(4)
C4C C5C K3 164.3(6)
C6C C5C K3 75.6(4)
N2C C6C C5C 115.2(7)
N2C C6C K3 52.3(4)
C5C C6C K3 78.9(4)
N2C C6C H6CA 108.5
C5C C6C H6CA 108.5
K3 C6C H6CA 87.2
N2C C6C H6CB 108.5
C5C C6C H6CB 108.5
K3 C6C H6CB 159.6
H6CA C6C H6CB 107.5
N2C C7C C12C 114.3(6)
N2C C7C C8C 110.3(7)
C12C C7C C8C 110.7(7)
N2C C7C K3 47.0(3)
C12C C7C K3 78.9(4)
C8C C7C K3 155.9(6)
N2C C7C H7C 107.1
C12C C7C H7C 107.1
C8C C7C H7C 107.1
K3 C7C H7C 90.1
C9C C8C C7C 112.2(8)
C9C C8C H8CA 109.2
C7C C8C H8CA 109.2
C9C C8C H8CB 109.2
C7C C8C H8CB 109.2
H8CA C8C H8CB 107.9
C10C C9C C8C 109.9(8)
C10C C9C H9CA 109.7
C8C C9C H9CA 109.7
C10C C9C H9CB 109.7
C8C C9C H9CB 109.7
H9CA C9C H9CB 108.2
C11C C10C C9C 109.2(8)
C11C C10C H10E 109.8
C9C C10C H10E 109.8
C11C C10C H10F 109.8
C9C C10C H10F 109.8
H10E C10C H10F 108.3
C10C C11C C12C 114.2(7)
C10C C11C H11E 108.7
C12C C11C H11E 108.7
C10C C11C H11F 108.7
C12C C11C H11F 108.7
H11E C11C H11F 107.6
N3C C12C C7C 114.2(7)
N3C C12C C11C 112.3(7)
C7C C12C C11C 110.2(7)
N3C C12C H12C 106.5
C7C C12C H12C 106.5
C11C C12C H12C 106.5
N3C C13C C14C 116.5(7)
N3C C13C K3 51.7(4)
C14C C13C K3 76.6(4)
N3C C13C H13E 108.2
C14C C13C H13E 108.2
K3 C13C H13E 92.4
N3C C13C H13F 108.2
C14C C13C H13F 108.2
K3 C13C H13F 156.3
H13E C13C H13F 107.3
N4C C14C C15C 121.6(8)
N4C C14C C13C 118.0(7)
C15C C14C C13C 120.4(8)
N4C C14C K3 43.6(4)
C15C C14C K3 157.0(6)
C13C C14C K3 77.9(4)
C16C C15C C14C 118.3(8)
C16C C15C H15C 120.9
C14C C15C H15C 120.9
C17C C16C C15C 120.4(8)
C17C C16C H16C 119.8
C15C C16C H16C 119.8
C16C C17C C18C 118.3(8)
C16C C17C H17C 120.8
C18C C17C H17C 120.8
N4C C18C C17C 122.2(7)
N4C C18C C19C 120.2(7)
C17C C18C C19C 117.4(7)
N4C C18C K3 40.0(4)
C17C C18C K3 155.5(6)
C19C C18C K3 81.8(4)
N5C C19C C18C 116.3(7)
N5C C19C H19E 108.2
C18C C19C H19E 108.2
N5C C19C H19F 108.2
C18C C19C H19F 108.2
H19E C19C H19F 107.4
N5C C20C C25C 112.1(6)
N5C C20C C21C 112.2(7)
C25C C20C C21C 111.8(7)
N5C C20C H20C 106.8
C25C C20C H20C 106.8
C21C C20C H20C 106.8
C22C C21C C20C 113.2(7)
C22C C21C H21E 108.9
C20C C21C H21E 108.9
C22C C21C H21F 108.9
C20C C21C H21F 108.9
H21E C21C H21F 107.7
C23C C22C C21C 110.6(7)
C23C C22C H22E 109.5
C21C C22C H22E 109.5
C23C C22C H22F 109.5
C21C C22C H22F 109.5
H22E C22C H22F 108.1
C22C C23C C24C 110.6(8)
C22C C23C H23E 109.5
C24C C23C H23E 109.5
C22C C23C H23F 109.5
C24C C23C H23F 109.5
H23E C23C H23F 108.1
C23C C24C C25C 112.7(7)
C23C C24C H24E 109.1
C25C C24C H24E 109.1
C23C C24C H24F 109.1
C25C C24C H24F 109.1
H24E C24C H24F 107.8
N6C C25C C20C 112.9(6)
N6C C25C C24C 111.6(7)
C20C C25C C24C 112.2(7)
N6C C25C H25C 106.5
C20C C25C H25C 106.5
C24C C25C H25C 106.5
N6C C26C C1C 115.2(7)
N6C C26C H26E 108.5
C1C C26C H26E 108.5
N6C C26C H26F 108.5
C1C C26C H26F 108.5
H26E C26C H26F 107.5
N2C C27C C28C 113.6(6)
N2C C27C K3 48.2(4)
C28C C27C K3 67.2(4)
N2C C27C H27E 108.8
C28C C27C H27E 108.8
K3 C27C H27E 137.5
N2C C27C H27F 108.8
C28C C27C H27F 108.8
K3 C27C H27F 113.5
H27E C27C H27F 107.7
N7C C28C C29C 121.3(8)
N7C C28C C27C 116.1(8)
C29C C28C C27C 122.5(8)
N7C C28C K3 49.7(4)
C29C C28C K3 133.7(6)
C27C C28C K3 87.4(4)
C30C C29C C28C 119.3(8)
C30C C29C H29C 120.3
C28C C29C H29C 120.3
C29C C30C C31C 119.0(9)
C29C C30C H30C 120.5
C31C C30C H30C 120.5
C32C C31C C30C 118.1(9)
C32C C31C H31C 121.0
C30C C31C H31C 121.0
N7C C32C C31C 122.5(8)
N7C C32C C33C 115.5(7)
C31C C32C C33C 122.0(8)
N7C C32C K3 51.1(4)
C31C C32C K3 135.1(6)
C33C C32C K3 82.3(5)
N5C C33C C32C 112.6(7)
N5C C33C K3 55.1(4)
C32C C33C K3 71.1(4)
N5C C33C H33E 109.1
C32C C33C H33E 109.1
K3 C33C H33E 90.8
N5C C33C H33F 109.1
C32C C33C H33F 109.1
K3 C33C H33F 159.6
H33E C33C H33F 107.8
N3C C34C C35C 113.0(7)
N3C C34C K3 49.5(4)
C35C C34C K3 67.0(4)
N3C C34C H34E 109.0
C35C C34C H34E 109.0
K3 C34C H34E 142.8
N3C C34C H34F 109.0
C35C C34C H34F 109.0
K3 C34C H34F 108.3
H34E C34C H34F 107.8
N8C C35C C36C 122.2(8)
N8C C35C C34C 115.2(7)
C36C C35C C34C 122.6(7)
N8C C35C K3 53.1(4)
C36C C35C K3 125.7(6)
C34C C35C K3 87.0(4)
C37C C36C C35C 118.4(8)
C37C C36C H36C 120.8
C35C C36C H36C 120.8
C36C C37C C38C 119.3(8)
C36C C37C H37C 120.4
C38C C37C H37C 120.4
C39C C38C C37C 119.0(8)
C39C C38C H38C 120.5
C37C C38C H38C 120.5
N8C C39C C38C 121.9(8)
N8C C39C C40C 115.2(7)
C38C C39C C40C 122.7(8)
N8C C39C K3 54.6(4)
C38C C39C K3 125.9(6)
C40C C39C K3 84.6(4)
N6C C40C C39C 112.7(7)
N6C C40C K3 55.5(4)
C39C C40C K3 69.0(4)
N6C C40C H40E 109.0
C39C C40C H40E 109.0
K3 C40C H40E 93.3
N6C C40C H40F 109.0
C39C C40C H40F 109.0
K3 C40C H40F 157.7
H40E C40C H40F 107.8
N1D K4 N4D 176.1(3)
N1D K4 N8D 92.9(2)
N4D K4 N8D 87.0(2)
N1D K4 N7D 87.8(2)
N4D K4 N7D 92.3(2)
N8D K4 N7D 178.9(2)
N1D K4 N3D 115.1(2)
N4D K4 N3D 68.4(2)
N8D K4 N3D 67.1(2)
N7D K4 N3D 113.4(2)
N1D K4 N2D 66.5(2)
N4D K4 N2D 117.0(2)
N8D K4 N2D 113.7(2)
N7D K4 N2D 67.4(2)
N3D K4 N2D 67.7(2)
N1D K4 N6D 64.5(2)
N4D K4 N6D 111.9(2)
N8D K4 N6D 70.5(2)
N7D K4 N6D 109.1(2)
N3D K4 N6D 137.5(2)
N2D K4 N6D 131.0(2)
N1D K4 N5D 113.0(2)
N4D K4 N5D 63.4(2)
N8D K4 N5D 107.6(2)
N7D K4 N5D 71.3(2)
N3D K4 N5D 131.7(2)
N2D K4 N5D 138.7(2)
N6D K4 N5D 64.5(2)
N1D K4 C32D 89.7(2)
N4D K4 C32D 88.7(2)
N8D K4 C32D 154.3(2)
N7D K4 C32D 24.8(2)
N3D K4 C32D 133.8(2)
N2D K4 C32D 90.8(2)
N6D K4 C32D 87.8(2)
N5D K4 C32D 48.6(2)
N1D K4 C28D 67.4(2)
N4D K4 C28D 113.5(2)
N8D K4 C28D 157.0(2)
N7D K4 C28D 24.0(2)
N3D K4 C28D 109.5(2)
N2D K4 C28D 48.7(2)
N6D K4 C28D 108.6(2)
N5D K4 C28D 91.6(2)
C32D K4 C28D 43.0(2)
N1D K4 C39D 90.1(2)
N4D K4 C39D 88.3(2)
N8D K4 C39D 23.8(2)
N7D K4 C39D 155.4(3)
N3D K4 C39D 89.6(2)
N2D K4 C39D 133.2(2)
N6D K4 C39D 48.8(2)
N5D K4 C39D 87.1(2)
C32D K4 C39D 130.7(2)
C28D K4 C39D 154.9(3)
N1D K4 C35D 112.2(2)
N4D K4 C35D 68.6(2)
N8D K4 C35D 22.9(2)
N7D K4 C35D 156.9(2)
N3D K4 C35D 48.6(2)
N2D K4 C35D 109.0(2)
N6D K4 C35D 90.5(2)
N5D K4 C35D 108.6(2)
C32D K4 C35D 154.7(2)
C28D K4 C35D 157.0(2)
C39D K4 C35D 41.8(3)
C1D N1D C5D 119.0(8)
C1D N1D K4 121.9(6)
C5D N1D K4 119.1(6)
C6D N2D C27D 112.1(7)
C6D N2D C7D 111.9(7)
C27D N2D C7D 112.9(6)
C6D N2D K4 103.9(5)
C27D N2D K4 105.7(5)
C7D N2D K4 109.8(5)
C13D N3D C34D 112.1(7)
C13D N3D C12D 112.2(7)
C34D N3D C12D 111.2(6)
C13D N3D K4 100.6(5)
C34D N3D K4 108.3(5)
C12D N3D K4 112.0(5)
C14D N4D C18D 118.9(8)
C14D N4D K4 113.7(5)
C18D N4D K4 119.1(6)
C19D N5D C33D 110.7(6)
C19D N5D C20D 114.1(7)
C33D N5D C20D 113.7(7)
C19D N5D K4 109.4(5)
C33D N5D K4 96.3(5)
C20D N5D K4 111.3(5)
C25D N6D C26D 113.0(7)
C25D N6D C40D 110.8(7)
C26D N6D C40D 110.4(7)
C25D N6D K4 112.8(5)
C26D N6D K4 108.8(5)
C40D N6D K4 100.2(5)
C28D N7D C32D 121.1(8)
C28D N7D K4 102.4(5)
C32D N7D K4 100.0(5)
C35D N8D C39D 120.4(8)
C35D N8D K4 106.3(5)
C39D N8D K4 103.7(5)
N1D C1D C2D 121.5(8)
N1D C1D C26D 119.7(8)
C2D C1D C26D 118.4(8)
N1D C1D K4 39.3(4)
C2D C1D K4 160.7(7)
C26D C1D K4 80.9(5)
C3D C2D C1D 118.7(9)
C3D C2D H2D 120.7
C1D C2D H2D 120.7
C2D C3D C4D 119.5(9)
C2D C3D H3D 120.3
C4D C3D H3D 120.3
C3D C4D C5D 118.5(9)
C3D C4D H4D 120.7
C5D C4D H4D 120.7
N1D C5D C4D 122.8(9)
N1D C5D C6D 118.2(8)
C4D C5D C6D 118.4(8)
N1D C5D K4 41.2(5)
C4D C5D K4 164.0(7)
C6D C5D K4 77.3(4)
N2D C6D C5D 116.5(7)
N2D C6D K4 51.5(4)
C5D C6D K4 76.8(4)
N2D C6D H6DA 108.2
C5D C6D H6DA 108.2
K4 C6D H6DA 92.5
N2D C6D H6DB 108.2
C5D C6D H6DB 108.2
K4 C6D H6DB 156.2
H6DA C6D H6DB 107.3
N2D C7D C12D 115.1(7)
N2D C7D C8D 110.4(7)
C12D C7D C8D 110.8(7)
N2D C7D H7D 106.7
C12D C7D H7D 106.7
C8D C7D H7D 106.7
C9D C8D C7D 113.6(8)
C9D C8D H8DA 108.8
C7D C8D H8DA 108.8
C9D C8D H8DB 108.8
C7D C8D H8DB 108.8
H8DA C8D H8DB 107.7
C10D C9D C8D 110.6(8)
C10D C9D H9DA 109.5
C8D C9D H9DA 109.5
C10D C9D H9DB 109.5
C8D C9D H9DB 109.5
H9DA C9D H9DB 108.1
C9D C10D C11D 109.0(8)
C9D C10D H10G 109.9
C11D C10D H10G 109.9
C9D C10D H10H 109.9
C11D C10D H10H 109.9
H10G C10D H10H 108.3
C12D C11D C10D 114.0(8)
C12D C11D H11G 108.7
C10D C11D H11G 108.7
C12D C11D H11H 108.7
C10D C11D H11H 108.7
H11G C11D H11H 107.6
N3D C12D C11D 113.3(7)
N3D C12D C7D 113.4(7)
C11D C12D C7D 110.9(7)
N3D C12D H12D 106.2
C11D C12D H12D 106.2
C7D C12D H12D 106.2
N3D C13D C14D 112.9(7)
N3D C13D K4 53.9(4)
C14D C13D K4 77.4(5)
N3D C13D H13G 109.0
C14D C13D H13G 109.0
K4 C13D H13G 84.8
N3D C13D H13H 109.0
C14D C13D H13H 109.0
K4 C13D H13H 162.1
H13G C13D H13H 107.8
N4D C14D C15D 122.9(8)
N4D C14D C13D 116.1(7)
C15D C14D C13D 121.0(8)
N4D C14D K4 45.0(4)
C15D C14D K4 155.0(6)
C13D C14D K4 76.1(5)
C14D C15D C16D 117.7(9)
C14D C15D H15D 121.1
C16D C15D H15D 121.1
C17D C16D C15D 119.0(9)
C17D C16D H16D 120.5
C15D C16D H16D 120.5
C16D C17D C18D 120.3(8)
C16D C17D H17D 119.8
C18D C17D H17D 119.8
N4D C18D C17D 121.1(9)
N4D C18D C19D 118.6(8)
C17D C18D C19D 120.3(8)
N4D C18D K4 41.0(4)
C17D C18D K4 150.4(6)
C19D C18D K4 81.7(5)
N5D C19D C18D 118.2(7)
N5D C19D H19G 107.8
C18D C19D H19G 107.8
N5D C19D H19H 107.8
C18D C19D H19H 107.8
H19G C19D H19H 107.1
N5D C20D C25D 111.0(7)
N5D C20D C21D 111.9(7)
C25D C20D C21D 112.8(7)
N5D C20D H20D 106.9
C25D C20D H20D 106.9
C21D C20D H20D 106.9
C22D C21D C20D 113.4(8)
C22D C21D H21G 108.9
C20D C21D H21G 108.9
C22D C21D H21H 108.9
C20D C21D H21H 108.9
H21G C21D H21H 107.7
C23D C22D C21D 109.5(8)
C23D C22D H22G 109.8
C21D C22D H22G 109.8
C23D C22D H22H 109.8
C21D C22D H22H 109.8
H22G C22D H22H 108.2
C22D C23D C24D 108.3(8)
C22D C23D H23G 110.0
C24D C23D H23G 110.0
C22D C23D H23H 110.0
C24D C23D H23H 110.0
H23G C23D H23H 108.4
C23D C24D C25D 113.4(8)
C23D C24D H24G 108.9
C25D C24D H24G 108.9
C23D C24D H24H 108.9
C25D C24D H24H 108.9
H24G C24D H24H 107.7
N6D C25D C20D 111.2(7)
N6D C25D C24D 111.1(7)
C20D C25D C24D 109.6(7)
N6D C25D H25D 108.3
C20D C25D H25D 108.3
C24D C25D H25D 108.3
N6D C26D C1D 114.2(7)
N6D C26D H26G 108.7
C1D C26D H26G 108.7
N6D C26D H26H 108.7
C1D C26D H26H 108.7
H26G C26D H26H 107.6
N2D C27D C28D 114.4(7)
N2D C27D K4 50.2(4)
C28D C27D K4 66.8(4)
N2D C27D H27G 108.7
C28D C27D H27G 108.7
K4 C27D H27G 140.8
N2D C27D H27H 108.7
C28D C27D H27H 108.7
K4 C27D H27H 110.6
H27G C27D H27H 107.6
N7D C28D C29D 120.5(9)
N7D C28D C27D 116.3(8)
C29D C28D C27D 123.2(8)
N7D C28D K4 53.6(4)
C29D C28D K4 126.9(6)
C27D C28D K4 87.9(5)
C30D C29D C28D 120.6(9)
C30D C29D H29D 119.7
C28D C29D H29D 119.7
C29D C30D C31D 117.3(9)
C29D C30D H30D 121.4
C31D C30D H30D 121.4
C32D C31D C30D 119.7(10)
C32D C31D H31D 120.2
C30D C31D H31D 120.2
N7D C32D C31D 120.6(8)
N7D C32D C33D 115.4(8)
C31D C32D C33D 124.0(9)
N7D C32D K4 55.2(4)
C31D C32D K4 128.5(6)
C33D C32D K4 82.3(5)
N5D C33D C32D 113.0(7)
N5D C33D K4 57.3(4)
C32D C33D K4 71.2(5)
N5D C33D H33G 109.0
C32D C33D H33G 109.0
K4 C33D H33G 88.2
N5D C33D H33H 109.0
C32D C33D H33H 109.0
K4 C33D H33H 162.4
H33G C33D H33H 107.8
N3D C34D C35D 113.3(7)
N3D C34D K4 48.1(4)
C35D C34D K4 67.5(5)
N3D C34D H34G 108.9
C35D C34D H34G 108.9
K4 C34D H34G 139.4
N3D C34D H34H 108.9
C35D C34D H34H 108.9
K4 C34D H34H 111.5
H34G C34D H34H 107.7
N8D C35D C36D 122.3(9)
N8D C35D C34D 116.7(8)
C36D C35D C34D 121.0(9)
N8D C35D K4 50.8(4)
C36D C35D K4 131.3(6)
C34D C35D K4 86.8(5)
C37D C36D C35D 117.8(9)
C37D C36D H36D 121.1
C35D C36D H36D 121.1
C38D C37D C36D 119.4(9)
C38D C37D H37D 120.3
C36D C37D H37D 120.3
C37D C38D C39D 119.0(10)
C37D C38D H38D 120.5
C39D C38D H38D 120.5
N8D C39D C38D 121.1(10)
N8D C39D C40D 116.5(8)
C38D C39D C40D 122.5(10)
N8D C39D K4 52.5(4)
C38D C39D K4 131.4(6)
C40D C39D K4 83.6(5)
N6D C40D C39D 113.0(7)
N6D C40D K4 54.0(4)
C39D C40D K4 70.1(5)
N6D C40D H40G 109.0
C39D C40D H40G 109.0
K4 C40D H40G 94.1
N6D C40D H40H 109.0
C39D C40D H40H 109.0
K4 C40D H40H 156.5
H40G C40D H40H 107.8
C1M O1M H1M 109.5
O1M C1M H1M1 109.5
O1M C1M H1M2 109.5
H1M1 C1M H1M2 109.5
O1M C1M H1M3 109.5
H1M1 C1M H1M3 109.5
H1M2 C1M H1M3 109.5
C2M O2M H2M 109.5
O2M C2M H2M1 109.5
O2M C2M H2M2 109.5
H2M1 C2M H2M2 109.5
O2M C2M H2M3 109.5
H2M1 C2M H2M3 109.5
H2M2 C2M H2M3 109.5
C3M O3M H3M 109.5
O3M C3M H3M1 109.6
O3M C3M H3M2 109.9
H3M1 C3M H3M2 109.5
O3M C3M H3M3 108.9
H3M1 C3M H3M3 109.5
H3M2 C3M H3M3 109.5
C3N O3N H3N 109.5
O3N C3N H3N1 109.5
O3N C3N H3N2 109.5
H3N1 C3N H3N2 109.5
O3N C3N H3N3 109.5
H3N1 C3N H3N3 109.5
H3N2 C3N H3N3 109.5
C4M O4M H4M 109.5
O4M C4M H4M1 109.5
O4M C4M H4M2 109.5
H4M1 C4M H4M2 109.5
O4M C4M H4M3 109.5
H4M1 C4M H4M3 109.5
H4M2 C4M H4M3 109.5

loop_
_geom_bond_atom_site_label_1
_geom_bond_atom_site_label_2
_geom_bond_distance
_geom_bond_site_symmetry_2
K1 N4A 2.560(7) .
K1 N7A 2.581(6) .
K1 N1A 2.592(7) .
K1 N8A 2.613(7) .
K1 N3A 2.727(7) .
K1 N2A 2.729(7) .
K1 N5A 2.778(7) .
K1 N6A 2.790(7) .
K1 C39A 3.155(8) .
K1 C35A 3.180(8) .
K1 C32A 3.192(8) .
K1 C28A 3.239(8) .
N1A C1A 1.298(10) .
N1A C5A 1.335(11) .
N2A C27A 1.457(10) .
N2A C6A 1.461(10) .
N2A C7A 1.505(10) .
N3A C34A 1.479(10) .
N3A C13A 1.480(10) .
N3A C12A 1.503(10) .
N4A C18A 1.341(10) .
N4A C14A 1.355(10) .
N5A C33A 1.461(10) .
N5A C19A 1.482(10) .
N5A C20A 1.482(9) .
N6A C26A 1.458(10) .
N6A C25A 1.485(10) .
N6A C40A 1.492(10) .
N7A C28A 1.309(11) .
N7A C32A 1.361(10) .
N8A C39A 1.323(11) .
N8A C35A 1.331(10) .
C1A C2A 1.399(11) .
C1A C26A 1.535(11) .
C2A C3A 1.373(12) .
C2A H2A 0.9500 .
C3A C4A 1.378(13) .
C3A H3A 0.9500 .
C4A C5A 1.371(12) .
C4A H4A 0.9500 .
C5A C6A 1.505(10) .
C6A H6AA 0.9900 .
C6A H6AB 0.9900 .
C7A C12A 1.521(12) .
C7A C8A 1.554(12) .
C7A H7A 1.0000 .
C8A C9A 1.522(12) .
C8A H8AA 0.9900 .
C8A H8AB 0.9900 .
C9A C10A 1.515(13) .
C9A H9AA 0.9900 .
C9A H9AB 0.9900 .
C10A C11A 1.514(13) .
C10A H10A 0.9900 .
C10A H10B 0.9900 .
C11A C12A 1.541(11) .
C11A H11A 0.9900 .
C11A H11B 0.9900 .
C12A H12A 1.0000 .
C13A C14A 1.498(12) .
C13A H13A 0.9900 .
C13A H13B 0.9900 .
C14A C15A 1.393(13) .
C15A C16A 1.400(14) .
C15A H15A 0.9500 .
C16A C17A 1.372(13) .
C16A H16A 0.9500 .
C17A C18A 1.394(11) .
C17A H17A 0.9500 .
C18A C19A 1.482(10) .
C19A H19A 0.9900 .
C19A H19B 0.9900 .
C20A C25A 1.535(11) .
C20A C21A 1.542(10) .
C20A H20A 1.0000 .
C21A C22A 1.516(11) .
C21A H21A 0.9900 .
C21A H21B 0.9900 .
C22A C23A 1.473(14) .
C22A H22A 0.9900 .
C22A H22B 0.9900 .
C23A C24A 1.513(12) .
C23A H23A 0.9900 .
C23A H23B 0.9900 .
C24A C25A 1.528(11) .
C24A H24A 0.9900 .
C24A H24B 0.9900 .
C25A H25A 1.0000 .
C26A H26A 0.9900 .
C26A H26B 0.9900 .
C27A C28A 1.527(11) .
C27A H27A 0.9900 .
C27A H27B 0.9900 .
C28A C29A 1.379(12) .
C29A C30A 1.384(12) .
C29A H29A 0.9500 .
C30A C31A 1.378(12) .
C30A H30A 0.9500 .
C31A C32A 1.381(11) .
C31A H31A 0.9500 .
C32A C33A 1.485(11) .
C33A H33A 0.9900 .
C33A H33B 0.9900 .
C34A C35A 1.508(12) .
C34A H34A 0.9900 .
C34A H34B 0.9900 .
C35A C36A 1.361(12) .
C36A C37A 1.372(12) .
C36A H36A 0.9500 .
C37A C38A 1.403(12) .
C37A H37A 0.9500 .
C38A C39A 1.380(13) .
C38A H38A 0.9500 .
C39A C40A 1.490(11) .
C40A H40A 0.9900 .
C40A H40B 0.9900 .
K2 N7B 2.582(6) .
K2 N4B 2.585(7) .
K2 N1B 2.594(8) .
K2 N8B 2.595(7) .
K2 N3B 2.741(7) .
K2 N2B 2.742(7) .
K2 N5B 2.757(6) .
K2 N6B 2.801(7) .
K2 C32B 3.119(8) .
K2 C35B 3.162(9) .
K2 C39B 3.177(8) .
K2 C28B 3.190(8) .
N1B C1B 1.315(11) .
N1B C5B 1.323(11) .
N2B C27B 1.471(10) .
N2B C6B 1.473(10) .
N2B C7B 1.492(11) .
N3B C13B 1.459(11) .
N3B C12B 1.493(10) .
N3B C34B 1.507(10) .
N4B C18B 1.337(10) .
N4B C14B 1.343(10) .
N5B C19B 1.446(10) .
N5B C33B 1.467(9) .
N5B C20B 1.497(10) .
N6B C26B 1.475(11) .
N6B C40B 1.489(11) .
N6B C25B 1.490(10) .
N7B C28B 1.323(10) .
N7B C32B 1.346(10) .
N8B C35B 1.314(13) .
N8B C39B 1.341(12) .
C1B C2B 1.381(12) .
C1B C26B 1.524(11) .
C2B C3B 1.351(13) .
C2B H2B 0.9500 .
C3B C4B 1.363(14) .
C3B H3B 0.9500 .
C4B C5B 1.353(12) .
C4B H4B 0.9500 .
C5B C6B 1.496(12) .
C6B H6BA 0.9900 .
C6B H6BB 0.9900 .
C7B C8B 1.552(11) .
C7B C12B 1.558(12) .
C7B H7B 1.0000 .
C8B C9B 1.523(13) .
C8B H8BA 0.9900 .
C8B H8BB 0.9900 .
C9B C10B 1.487(14) .
C9B H9BA 0.9900 .
C9B H9BB 0.9900 .
C10B C11B 1.539(14) .
C10B H10C 0.9900 .
C10B H10D 0.9900 .
C11B C12B 1.508(14) .
C11B H11C 0.9900 .
C11B H11D 0.9900 .
C12B H12B 1.0000 .
C13B C14B 1.490(11) .
C13B H13C 0.9900 .
C13B H13D 0.9900 .
C14B C15B 1.364(12) .
C15B C16B 1.379(13) .
C15B H15B 0.9500 .
C16B C17B 1.374(13) .
C16B H16B 0.9500 .
C17B C18B 1.369(12) .
C17B H17B 0.9500 .
C18B C19B 1.508(11) .
C19B H19C 0.9900 .
C19B H19D 0.9900 .
C20B C25B 1.511(11) .
C20B C21B 1.537(11) .
C20B H20B 1.0000 .
C21B C22B 1.516(12) .
C21B H21C 0.9900 .
C21B H21D 0.9900 .
C22B C23B 1.491(14) .
C22B H22C 0.9900 .
C22B H22D 0.9900 .
C23B C24B 1.515(12) .
C23B H23C 0.9900 .
C23B H23D 0.9900 .
C24B C25B 1.546(13) .
C24B H24C 0.9900 .
C24B H24D 0.9900 .
C25B H25B 1.0000 .
C26B H26C 0.9900 .
C26B H26D 0.9900 .
C27B C28B 1.511(11) .
C27B H27C 0.9900 .
C27B H27D 0.9900 .
C28B C29B 1.383(12) .
C29B C30B 1.417(12) .
C29B H29B 0.9500 .
C30B C31B 1.376(12) .
C30B H30B 0.9500 .
C31B C32B 1.400(12) .
C31B H31B 0.9500 .
C32B C33B 1.500(11) .
C33B H33C 0.9900 .
C33B H33D 0.9900 .
C34B C35B 1.511(13) .
C34B H34C 0.9900 .
C34B H34D 0.9900 .
C35B C36B 1.393(13) .
C36B C37B 1.385(14) .
C36B H36B 0.9500 .
C37B C38B 1.350(15) .
C37B H37B 0.9500 .
C38B C39B 1.395(12) .
C38B H38B 0.9500 .
C39B C40B 1.455(14) .
C40B H40C 0.9900 .
C40B H40D 0.9900 .
K3 N4C 2.571(7) .
K3 N7C 2.574(7) .
K3 N1C 2.599(7) .
K3 N8C 2.604(7) .
K3 N3C 2.728(7) .
K3 N2C 2.739(7) .
K3 N5C 2.776(7) .
K3 N6C 2.796(7) .
K3 C39C 3.144(8) .
K3 C35C 3.174(8) .
K3 C32C 3.193(8) .
K3 C28C 3.226(8) .
N1C C5C 1.319(10) .
N1C C1C 1.334(10) .
N2C C6C 1.472(10) .
N2C C27C 1.489(10) .
N2C C7C 1.492(10) .
N3C C34C 1.474(10) .
N3C C13C 1.482(10) .
N3C C12C 1.484(10) .
N4C C18C 1.322(10) .
N4C C14C 1.337(10) .
N5C C19C 1.457(10) .
N5C C20C 1.476(10) .
N5C C33C 1.493(10) .
N6C C26C 1.464(10) .
N6C C40C 1.478(10) .
N6C C25C 1.486(10) .
N7C C28C 1.331(11) .
N7C C32C 1.332(11) .
N8C C35C 1.324(10) .
N8C C39C 1.354(10) .
C1C C2C 1.372(11) .
C1C C26C 1.511(12) .
C2C C3C 1.374(12) .
C2C H2C 0.9500 .
C3C C4C 1.406(12) .
C3C H3C 0.9500 .
C4C C5C 1.377(11) .
C4C H4C 0.9500 .
C5C C6C 1.506(11) .
C6C H6CA 0.9900 .
C6C H6CB 0.9900 .
C7C C12C 1.515(11) .
C7C C8C 1.555(11) .
C7C H7C 1.0000 .
C8C C9C 1.524(13) .
C8C H8CA 0.9900 .
C8C H8CB 0.9900 .
C9C C10C 1.509(13) .
C9C H9CA 0.9900 .
C9C H9CB 0.9900 .
C10C C11C 1.494(12) .
C10C H10E 0.9900 .
C10C H10F 0.9900 .
C11C C12C 1.551(11) .
C11C H11E 0.9900 .
C11C H11F 0.9900 .
C12C H12C 1.0000 .
C13C C14C 1.489(12) .
C13C H13E 0.9900 .
C13C H13F 0.9900 .
C14C C15C 1.399(12) .
C15C C16C 1.370(12) .
C15C H15C 0.9500 .
C16C C17C 1.355(12) .
C16C H16C 0.9500 .
C17C C18C 1.401(11) .
C17C H17C 0.9500 .
C18C C19C 1.514(11) .
C19C H19E 0.9900 .
C19C H19F 0.9900 .
C20C C25C 1.525(12) .
C20C C21C 1.545(11) .
C20C H20C 1.0000 .
C21C C22C 1.515(12) .
C21C H21E 0.9900 .
C21C H21F 0.9900 .
C22C C23C 1.507(14) .
C22C H22E 0.9900 .
C22C H22F 0.9900 .
C23C C24C 1.507(12) .
C23C H23E 0.9900 .
C23C H23F 0.9900 .
C24C C25C 1.549(11) .
C24C H24E 0.9900 .
C24C H24F 0.9900 .
C25C H25C 1.0000 .
C26C H26E 0.9900 .
C26C H26F 0.9900 .
C27C C28C 1.502(12) .
C27C H27E 0.9900 .
C27C H27F 0.9900 .
C28C C29C 1.392(12) .
C29C C30C 1.360(13) .
C29C H29C 0.9500 .
C30C C31C 1.409(13) .
C30C H30C 0.9500 .
C31C C32C 1.369(12) .
C31C H31C 0.9500 .
C32C C33C 1.514(12) .
C33C H33E 0.9900 .
C33C H33F 0.9900 .
C34C C35C 1.511(11) .
C34C H34E 0.9900 .
C34C H34F 0.9900 .
C35C C36C 1.389(12) .
C36C C37C 1.372(13) .
C36C H36C 0.9500 .
C37C C38C 1.398(12) .
C37C H37C 0.9500 .
C38C C39C 1.354(12) .
C38C H38C 0.9500 .
C39C C40C 1.500(11) .
C40C H40E 0.9900 .
C40C H40F 0.9900 .
K4 N1D 2.573(8) .
K4 N4D 2.583(7) .
K4 N8D 2.606(7) .
K4 N7D 2.623(7) .
K4 N3D 2.734(8) .
K4 N2D 2.758(7) .
K4 N6D 2.773(7) .
K4 N5D 2.789(7) .
K4 C32D 3.146(9) .
K4 C28D 3.183(8) .
K4 C39D 3.191(9) .
K4 C35D 3.227(9) .
N1D C1D 1.316(12) .
N1D C5D 1.319(11) .
N2D C6D 1.466(10) .
N2D C27D 1.472(10) .
N2D C7D 1.503(12) .
N3D C13D 1.461(11) .
N3D C34D 1.469(10) .
N3D C12D 1.501(10) .
N4D C14D 1.327(11) .
N4D C18D 1.338(11) .
N5D C19D 1.454(10) .
N5D C33D 1.471(10) .
N5D C20D 1.476(11) .
N6D C25D 1.469(10) .
N6D C26D 1.481(11) .
N6D C40D 1.488(11) .
N7D C28D 1.326(11) .
N7D C32D 1.340(11) .
N8D C35D 1.309(12) .
N8D C39D 1.327(12) .
C1D C2D 1.407(12) .
C1D C26D 1.503(12) .
C2D C3D 1.352(13) .
C2D H2D 0.9500 .
C3D C4D 1.372(14) .
C3D H3D 0.9500 .
C4D C5D 1.373(12) .
C4D H4D 0.9500 .
C5D C6D 1.528(13) .
C6D H6DA 0.9900 .
C6D H6DB 0.9900 .
C7D C12D 1.532(12) .
C7D C8D 1.550(12) .
C7D H7D 1.0000 .
C8D C9D 1.498(14) .
C8D H8DA 0.9900 .
C8D H8DB 0.9900 .
C9D C10D 1.491(14) .
C9D H9DA 0.9900 .
C9D H9DB 0.9900 .
C10D C11D 1.520(12) .
C10D H10G 0.9900 .
C10D H10H 0.9900 .
C11D C12D 1.506(13) .
C11D H11G 0.9900 .
C11D H11H 0.9900 .
C12D H12D 1.0000 .
C13D C14D 1.528(12) .
C13D H13G 0.9900 .
C13D H13H 0.9900 .
C14D C15D 1.379(12) .
C15D C16D 1.395(13) .
C15D H15D 0.9500 .
C16D C17D 1.354(14) .
C16D H16D 0.9500 .
C17D C18D 1.378(13) .
C17D H17D 0.9500 .
C18D C19D 1.499(13) .
C19D H19G 0.9900 .
C19D H19H 0.9900 .
C20D C25D 1.529(11) .
C20D C21D 1.533(12) .
C20D H20D 1.0000 .
C21D C22D 1.511(13) .
C21D H21G 0.9900 .
C21D H21H 0.9900 .
C22D C23D 1.501(13) .
C22D H22G 0.9900 .
C22D H22H 0.9900 .
C23D C24D 1.510(12) .
C23D H23G 0.9900 .
C23D H23H 0.9900 .
C24D C25D 1.547(13) .
C24D H24G 0.9900 .
C24D H24H 0.9900 .
C25D H25D 1.0000 .
C26D H26G 0.9900 .
C26D H26H 0.9900 .
C27D C28D 1.477(13) .
C27D H27G 0.9900 .
C27D H27H 0.9900 .
C28D C29D 1.387(13) .
C29D C30D 1.384(14) .
C29D H29D 0.9500 .
C30D C31D 1.404(13) .
C30D H30D 0.9500 .
C31D C32D 1.386(13) .
C31D H31D 0.9500 .
C32D C33D 1.482(12) .
C33D H33G 0.9900 .
C33D H33H 0.9900 .
C34D C35D 1.515(13) .
C34D H34G 0.9900 .
C34D H34H 0.9900 .
C35D C36D 1.402(13) .
C36D C37D 1.384(14) .
C36D H36D 0.9500 .
C37D C38D 1.374(15) .
C37D H37D 0.9500 .
C38D C39D 1.398(13) .
C38D H38D 0.9500 .
C39D C40D 1.500(14) .
C40D H40G 0.9900 .
C40D H40H 0.9900 .
O3W Br6X 2.07(3) 2_564
Br6X O3W 2.07(3) 2_565
O1M C1M 1.446(12) .
O1M H1M 0.8400 .
C1M H1M1 0.9800 .
C1M H1M2 0.9800 .
C1M H1M3 0.9800 .
O2M C2M 1.356(12) .
O2M H2M 0.8400 .
C2M H2M1 0.9800 .
C2M H2M2 0.9800 .
C2M H2M3 0.9800 .
O3M C3M 1.47(2) .
O3M H3M 0.8400 .
C3M H3M1 0.9800 .
C3M H3M2 0.9800 .
C3M H3M3 0.9800 .
O3N C3N 1.38(3) .
O3N H3N 0.8400 .
C3N H3N1 0.9800 .
C3N H3N2 0.9800 .
C3N H3N3 0.9800 .
O4M C4M 1.42(2) .
O4M H4M 0.8400 .
C4M H4M1 0.9800 .
C4M H4M2 0.9800 .
C4M H4M3 0.9800 .

loop_
_geom_hbond_atom_site_label_D
_geom_hbond_atom_site_label_H
_geom_hbond_atom_site_label_A
_geom_hbond_distance_DH
_geom_hbond_distance_HA
_geom_hbond_distance_DA
_geom_hbond_angle_DHA
_geom_hbond_site_symmetry_A
C1M H1M1 Br3 0.98 2.55 3.210(13) 124.3 .
C1M H1M3 Br2 0.98 2.46 3.403(12) 160.8 3_645
C1M H1M3 O2W 0.98 1.85 2.696(14) 142.7 3_645
O2M H2M Br4 0.84 2.52 3.304(8) 155.7 .
C2M H2M2 Br4 0.98 3.01 3.604(12) 120.6 .
C3M H3M1 O4M 0.98 1.77 2.74(3) 169.4 .
O4M H4M Br1 0.84 2.17 2.97(2) 160.1 2_565
O4M H4M O1W 0.84 2.39 3.19(3) 159.5 2_565
C4M H4M1 O5W 0.98 2.53 3.33(3) 138.5 .
C4A H4A Br5 0.95 2.86 3.797(8) 170.6 4_566
C6A H6AB O5X 0.99 2.57 3.49(3) 155.1 2_664
C6A H6AB O5Y 0.99 2.54 3.52(3) 170.1 2_664
C15A H15A Br2 0.95 3.00 3.721(10) 133.5 .
C17A H17A Br1 0.95 2.91 3.573(9) 128.2 .
C21A H21B Br4 0.99 2.94 3.806(9) 146.2 3_645
C31A H31A Br4 0.95 2.90 3.806(9) 160.8 3_645
C31A H31A Br4X 0.95 2.46 3.39(5) 165.2 3_645
C8B H8BA Br4X 0.99 2.95 3.93(4) 172.3 .
C19B H19C O4W 0.99 2.35 3.32(4) 166.8 .
C21B H21C O4W 0.99 2.45 3.10(4) 123.4 .
C25B H25B O4W 1.00 1.99 2.80(2) 135.9 .
C34B H34D N7C 0.99 2.52 3.392(11) 147.3 .
C2C H2C Br5 0.95 3.01 3.874(9) 151.3 .
C15C H15C Br5 0.95 2.87 3.663(9) 141.7 3_646
C19C H19E Br2 0.99 3.09 4.016(9) 156.5 4_566
C21C H21F Br4 0.99 2.91 3.782(9) 147.2 .
C31C H31C Br4 0.95 2.88 3.778(9) 159.1 .
C31C H31C Br4X 0.95 2.42 3.34(5) 160.7 .
C34C H34E Br5 0.99 3.03 4.007(9) 169.0 3_646
C2D H2D Br1 0.95 2.97 3.907(10) 170.9 1_556
C2D H2D O1W 0.95 2.47 3.41(2) 170.9 1_556
C4D H4D O2M 0.95 2.61 3.484(12) 153.7 3_646
C8D H8DA Br4X 0.99 3.05 4.03(4) 170.1 3_646
C17D H17D Br1 0.95 2.97 3.751(9) 140.1 4_566
C26D H26G Br6 0.99 2.91 3.560(10) 124.0 .
C26D H26G Br6X 0.99 2.85 3.769(17) 154.6 .

loop_
_geom_torsion_atom_site_label_1
_geom_torsion_atom_site_label_2
_geom_torsion_atom_site_label_3
_geom_torsion_atom_site_label_4
_geom_torsion
C5A N1A C1A C2A 1.4(12)
K1 N1A C1A C2A -172.9(6)
C5A N1A C1A C26A -176.4(7)
K1 N1A C1A C26A 9.3(10)
C5A N1A C1A K1 174.3(11)
N1A C1A C2A C3A -4.3(13)
C26A C1A C2A C3A 173.4(9)
K1 C1A C2A C3A -17(2)
C1A C2A C3A C4A 4.2(15)
C2A C3A C4A C5A -1.4(15)
C1A N1A C5A C4A 1.7(12)
K1 N1A C5A C4A 176.3(6)
C1A N1A C5A C6A -171.4(7)
K1 N1A C5A C6A 3.3(9)
C1A N1A C5A K1 -174.6(10)
C3A C4A C5A N1A -1.7(13)
C3A C4A C5A C6A 171.4(8)
C3A C4A C5A K1 7(3)
C27A N2A C6A C5A -70.2(9)
C7A N2A C6A C5A 164.0(7)
K1 N2A C6A C5A 47.2(8)
C27A N2A C6A K1 -117.3(6)
C7A N2A C6A K1 116.9(7)
N1A C5A C6A N2A -38.3(11)
C4A C5A C6A N2A 148.5(8)
K1 C5A C6A N2A -36.0(6)
N1A C5A C6A K1 -2.3(6)
C4A C5A C6A K1 -175.5(7)
C27A N2A C7A C12A 166.1(7)
C6A N2A C7A C12A -67.8(9)
K1 N2A C7A C12A 46.3(8)
C27A N2A C7A C8A -70.0(8)
C6A N2A C7A C8A 56.2(9)
K1 N2A C7A C8A 170.3(5)
C27A N2A C7A K1 119.8(7)
C6A N2A C7A K1 -114.1(7)
N2A C7A C8A C9A 178.5(7)
C12A C7A C8A C9A -54.7(10)
K1 C7A C8A C9A -163.8(10)
C7A C8A C9A C10A 58.0(10)
C8A C9A C10A C11A -57.8(10)
C9A C10A C11A C12A 58.9(10)
C34A N3A C12A C7A 156.5(7)
C13A N3A C12A C7A -77.6(8)
K1 N3A C12A C7A 37.2(7)
C34A N3A C12A C11A -78.8(8)
C13A N3A C12A C11A 47.0(9)
K1 N3A C12A C11A 161.8(5)
N2A C7A C12A N3A -59.3(9)
C8A C7A C12A N3A 176.7(7)
K1 C7A C12A N3A -26.4(5)
N2A C7A C12A C11A 175.4(7)
C8A C7A C12A C11A 51.4(9)
K1 C7A C12A C11A -151.7(6)
C10A C11A C12A N3A 177.3(7)
C10A C11A C12A C7A -56.5(10)
C34A N3A C13A C14A -67.4(9)
C12A N3A C13A C14A 166.8(7)
K1 N3A C13A C14A 47.1(7)
C34A N3A C13A K1 -114.5(6)
C12A N3A C13A K1 119.7(6)
C18A N4A C14A C15A -0.1(11)
K1 N4A C14A C15A -158.6(6)
C18A N4A C14A C13A -176.0(7)
K1 N4A C14A C13A 25.5(9)
C18A N4A C14A K1 158.5(9)
N3A C13A C14A N4A -53.5(10)
K1 C13A C14A N4A -17.5(6)
N3A C13A C14A C15A 130.5(8)
K1 C13A C14A C15A 166.6(8)
N3A C13A C14A K1 -36.1(6)
N4A C14A C15A C16A -3.2(12)
C13A C14A C15A C16A 172.5(8)
K1 C14A C15A C16A -44(2)
C14A C15A C16A C17A 3.3(12)
C15A C16A C17A C18A -0.4(13)
C14A N4A C18A C17A 3.3(11)
K1 N4A C18A C17A 160.6(6)
C14A N4A C18A C19A -173.5(7)
K1 N4A C18A C19A -16.2(10)
C14A N4A C18A K1 -157.3(9)
C16A C17A C18A N4A -3.1(13)
C16A C17A C18A C19A 173.7(8)
C16A C17A C18A K1 28.7(19)
N4A C18A C19A N5A -10.0(11)
C17A C18A C19A N5A 173.2(7)
K1 C18A C19A N5A -20.2(6)
C33A N5A C19A C18A -81.4(9)
C20A N5A C19A C18A 152.5(7)
K1 N5A C19A C18A 26.7(8)
C33A N5A C20A C25A 154.3(6)
C19A N5A C20A C25A -80.9(8)
K1 N5A C20A C25A 42.7(7)
C33A N5A C20A C21A -78.7(8)
C19A N5A C20A C21A 46.2(8)
K1 N5A C20A C21A 169.7(5)
N5A C20A C21A C22A -177.4(7)
C25A C20A C21A C22A -49.7(9)
C20A C21A C22A C23A 55.8(10)
C21A C22A C23A C24A -58.3(10)
C22A C23A C24A C25A 57.7(10)
C26A N6A C25A C24A 45.2(9)
C40A N6A C25A C24A -80.4(8)
K1 N6A C25A C24A 168.9(6)
C26A N6A C25A C20A -81.0(8)
C40A N6A C25A C20A 153.4(6)
K1 N6A C25A C20A 42.7(7)
C23A C24A C25A N6A -178.5(7)
C23A C24A C25A C20A -52.2(10)
N5A C20A C25A N6A -58.6(8)
C21A C20A C25A N6A 174.4(6)
N5A C20A C25A C24A 174.4(7)
C21A C20A C25A C24A 47.3(9)
C25A N6A C26A C1A 164.1(7)
C40A N6A C26A C1A -70.4(8)
K1 N6A C26A C1A 38.0(8)
N1A C1A C26A N6A -34.3(11)
C2A C1A C26A N6A 147.9(8)
K1 C1A C26A N6A -28.4(6)
C6A N2A C27A C28A 97.9(8)
C7A N2A C27A C28A -135.5(7)
K1 N2A C27A C28A -16.1(8)
C6A N2A C27A K1 114.1(7)
C7A N2A C27A K1 -119.3(7)
C32A N7A C28A C29A 2.3(12)
K1 N7A C28A C29A 121.7(7)
C32A N7A C28A C27A -178.4(6)
K1 N7A C28A C27A -59.0(7)
C32A N7A C28A K1 -119.4(8)
N2A C27A C28A N7A 53.4(10)
K1 C27A C28A N7A 40.5(5)
N2A C27A C28A C29A -127.3(8)
K1 C27A C28A C29A -140.1(8)
N2A C27A C28A K1 12.8(6)
N7A C28A C29A C30A 1.4(12)
C27A C28A C29A C30A -177.9(7)
K1 C28A C29A C30A 63.2(11)
C28A C29A C30A C31A -3.8(13)
C29A C30A C31A C32A 2.6(13)
C28A N7A C32A C31A -3.5(11)
K1 N7A C32A C31A -125.1(7)
C28A N7A C32A C33A 176.2(7)
K1 N7A C32A C33A 54.6(7)
C28A N7A C32A K1 121.6(8)
C30A C31A C32A N7A 1.0(12)
C30A C31A C32A C33A -178.6(8)
C30A C31A C32A K1 -63.0(11)
C19A N5A C33A C32A 158.6(6)
C20A N5A C33A C32A -75.5(8)
K1 N5A C33A C32A 44.3(7)
C19A N5A C33A K1 114.3(6)
C20A N5A C33A K1 -119.8(6)
N7A C32A C33A N5A -77.3(9)
C31A C32A C33A N5A 102.3(9)
K1 C32A C33A N5A -37.2(6)
N7A C32A C33A K1 -40.2(6)
C31A C32A C33A K1 139.4(8)
C13A N3A C34A C35A 87.7(8)
C12A N3A C34A C35A -146.4(7)
K1 N3A C34A C35A -24.5(7)
C13A N3A C34A K1 112.2(7)
C12A N3A C34A K1 -122.0(7)
C39A N8A C35A C36A 2.6(12)
K1 N8A C35A C36A 114.2(8)
C39A N8A C35A C34A -176.7(7)
K1 N8A C35A C34A -65.1(7)
C39A N8A C35A K1 -111.6(8)
N3A C34A C35A N8A 66.7(9)
K1 C34A C35A N8A 46.7(6)
N3A C34A C35A C36A -112.6(9)
K1 C34A C35A C36A -132.5(8)
N3A C34A C35A K1 19.9(6)
N8A C35A C36A C37A -1.0(13)
C34A C35A C36A C37A 178.2(8)
K1 C35A C36A C37A 64.3(10)
C35A C36A C37A C38A -0.9(13)
C36A C37A C38A C39A 1.1(13)
C35A N8A C39A C38A -2.3(12)
K1 N8A C39A C38A -114.4(8)
C35A N8A C39A C40A 174.1(7)
K1 N8A C39A C40A 62.0(7)
C35A N8A C39A K1 112.2(8)
C37A C38A C39A N8A 0.4(13)
C37A C38A C39A C40A -175.8(8)
C37A C38A C39A K1 -66.1(10)
N8A C39A C40A N6A -80.8(9)
C38A C39A C40A N6A 95.6(9)
K1 C39A C40A N6A -34.8(6)
N8A C39A C40A K1 -46.0(6)
C38A C39A C40A K1 130.4(8)
C26A N6A C40A C39A 155.2(7)
C25A N6A C40A C39A -78.8(8)
K1 N6A C40A C39A 40.6(7)
C26A N6A C40A K1 114.6(6)
C25A N6A C40A K1 -119.4(6)
C5B N1B C1B C2B 1.9(13)
K2 N1B C1B C2B -176.8(7)
C5B N1B C1B C26B -174.8(8)
K2 N1B C1B C26B 6.5(11)
C5B N1B C1B K2 178.7(12)
N1B C1B C2B C3B -2.4(15)
C26B C1B C2B C3B 174.2(10)
K2 C1B C2B C3B -8(3)
C1B C2B C3B C4B 2.4(18)
C2B C3B C4B C5B -1.9(18)
C1B N1B C5B C4B -1.4(13)
K2 N1B C5B C4B 177.4(7)
C1B N1B C5B C6B -174.6(8)
K2 N1B C5B C6B 4.2(10)
C1B N1B C5B K2 -178.8(11)
C3B C4B C5B N1B 1.4(15)
C3B C4B C5B C6B 174.7(9)
C3B C4B C5B K2 8(3)
C27B N2B C6B C5B -69.2(9)
C7B N2B C6B C5B 164.7(7)
K2 N2B C6B C5B 46.2(8)
C27B N2B C6B K2 -115.4(6)
C7B N2B C6B K2 118.5(6)
N1B C5B C6B N2B -38.5(11)
C4B C5B C6B N2B 148.0(8)
K2 C5B C6B N2B -35.5(6)
N1B C5B C6B K2 -2.9(7)
C4B C5B C6B K2 -176.4(8)
C27B N2B C7B C8B -71.2(8)
C6B N2B C7B C8B 54.1(9)
K2 N2B C7B C8B 168.6(5)
C27B N2B C7B C12B 164.6(7)
C6B N2B C7B C12B -70.1(8)
K2 N2B C7B C12B 44.4(7)
C27B N2B C7B K2 120.2(7)
C6B N2B C7B K2 -114.5(7)
N2B C7B C8B C9B -179.9(7)
C12B C7B C8B C9B -53.3(10)
K2 C7B C8B C9B -159.4(10)
C7B C8B C9B C10B 57.9(11)
C8B C9B C10B C11B -59.2(12)
C9B C10B C11B C12B 61.4(13)
C13B N3B C12B C11B 46.8(10)
C34B N3B C12B C11B -81.5(9)
K2 N3B C12B C11B 162.0(6)
C13B N3B C12B C7B -77.9(9)
C34B N3B C12B C7B 153.7(8)
K2 N3B C12B C7B 37.3(9)
C10B C11B C12B N3B 176.0(8)
C10B C11B C12B C7B -57.3(11)
N2B C7B C12B N3B -57.8(10)
C8B C7B C12B N3B 177.4(7)
K2 C7B C12B N3B -26.4(6)
N2B C7B C12B C11B 176.6(7)
C8B C7B C12B C11B 51.8(10)
K2 C7B C12B C11B -152.1(7)
C12B N3B C13B C14B 170.7(7)
C34B N3B C13B C14B -62.1(9)
K2 N3B C13B C14B 50.0(7)
C12B N3B C13B K2 120.6(7)
C34B N3B C13B K2 -112.2(7)
C18B N4B C14B C15B -0.3(12)
K2 N4B C14B C15B -152.1(7)
C18B N4B C14B C13B -179.0(7)
K2 N4B C14B C13B 29.3(9)
C18B N4B C14B K2 151.8(9)
N3B C13B C14B N4B -59.0(10)
K2 C13B C14B N4B -20.4(6)
N3B C13B C14B C15B 122.3(9)
K2 C13B C14B C15B 161.0(8)
N3B C13B C14B K2 -38.6(6)
N4B C14B C15B C16B -1.3(13)
C13B C14B C15B C16B 177.2(8)
K2 C14B C15B C16B -49.6(18)
C14B C15B C16B C17B 1.0(13)
C15B C16B C17B C18B 0.9(13)
C14B N4B C18B C17B 2.3(12)
K2 N4B C18B C17B 152.5(6)
C14B N4B C18B C19B -175.9(7)
K2 N4B C18B C19B -25.7(9)
C14B N4B C18B K2 -150.2(10)
C16B C17B C18B N4B -2.6(13)
C16B C17B C18B C19B 175.5(8)
C16B C17B C18B K2 38.9(18)
C33B N5B C19B C18B -83.7(8)
C20B N5B C19B C18B 150.6(7)
K2 N5B C19B C18B 23.1(8)
N4B C18B C19B N5B -0.7(11)
C17B C18B C19B N5B -179.0(7)
K2 C18B C19B N5B -17.2(6)
C19B N5B C20B C25B -80.3(8)
C33B N5B C20B C25B 153.9(6)
K2 N5B C20B C25B 46.7(7)
C19B N5B C20B C21B 46.3(9)
C33B N5B C20B C21B -79.5(8)
K2 N5B C20B C21B 173.3(5)
N5B C20B C21B C22B -177.8(7)
C25B C20B C21B C22B -51.1(10)
C20B C21B C22B C23B 56.9(10)
C21B C22B C23B C24B -58.3(11)
C22B C23B C24B C25B 57.4(11)
C26B N6B C25B C20B -80.8(8)
C40B N6B C25B C20B 152.8(7)
K2 N6B C25B C20B 41.5(8)
C26B N6B C25B C24B 44.4(9)
C40B N6B C25B C24B -82.0(9)
K2 N6B C25B C24B 166.7(6)
N5B C20B C25B N6B -60.6(9)
C21B C20B C25B N6B 172.9(7)
N5B C20B C25B C24B 173.8(6)
C21B C20B C25B C24B 47.3(9)
C23B C24B C25B N6B -177.9(8)
C23B C24B C25B C20B -52.2(11)
C40B N6B C26B C1B -70.1(9)
C25B N6B C26B C1B 164.1(7)
K2 N6B C26B C1B 39.7(8)
N1B C1B C26B N6B -33.7(11)
C2B C1B C26B N6B 149.6(8)
K2 C1B C26B N6B -29.6(6)
C6B N2B C27B C28B 98.2(8)
C7B N2B C27B C28B -135.1(7)
K2 N2B C27B C28B -14.0(8)
C6B N2B C27B K2 112.2(7)
C7B N2B C27B K2 -121.1(6)
C32B N7B C28B C29B 4.5(12)
K2 N7B C28B C29B 116.0(7)
C32B N7B C28B C27B -175.6(7)
K2 N7B C28B C27B -64.0(7)
C32B N7B C28B K2 -111.5(7)
N2B C27B C28B N7B 56.1(9)
K2 C27B C28B N7B 44.7(5)
N2B C27B C28B C29B -124.0(8)
K2 C27B C28B C29B -135.4(8)
N2B C27B C28B K2 11.4(6)
N7B C28B C29B C30B 0.5(12)
C27B C28B C29B C30B -179.4(7)
K2 C28B C29B C30B 64.9(10)
C28B C29B C30B C31B -3.6(12)
C29B C30B C31B C32B 1.7(13)
C28B N7B C32B C31B -6.4(11)
K2 N7B C32B C31B -120.4(7)
C28B N7B C32B C33B 171.9(7)
K2 N7B C32B C33B 58.0(7)
C28B N7B C32B K2 114.0(7)
C30B C31B C32B N7B 3.3(13)
C30B C31B C32B C33B -175.0(7)
C30B C31B C32B K2 -64.7(11)
C19B N5B C33B C32B 161.5(7)
C20B N5B C33B C32B -71.8(8)
K2 N5B C33B C32B 45.4(7)
C19B N5B C33B K2 116.2(6)
C20B N5B C33B K2 -117.1(6)
N7B C32B C33B N5B -83.3(8)
C31B C32B C33B N5B 95.1(9)
K2 C32B C33B N5B -39.1(6)
N7B C32B C33B K2 -44.2(6)
C31B C32B C33B K2 134.2(8)
C13B N3B C34B C35B 87.4(10)
C12B N3B C34B C35B -143.7(8)
K2 N3B C34B C35B -23.1(9)
C13B N3B C34B K2 110.6(7)
C12B N3B C34B K2 -120.6(7)
C39B N8B C35B C36B 5.2(12)
K2 N8B C35B C36B 119.1(8)
C39B N8B C35B C34B -177.5(7)
K2 N8B C35B C34B -63.7(8)
C39B N8B C35B K2 -113.8(8)
N3B C34B C35B N8B 65.0(10)
K2 C34B C35B N8B 45.8(6)
N3B C34B C35B C36B -117.6(9)
K2 C34B C35B C36B -136.9(8)
N3B C34B C35B K2 19.2(7)
N8B C35B C36B C37B -3.1(13)
C34B C35B C36B C37B 179.7(8)
K2 C35B C36B C37B 63.7(12)
C35B C36B C37B C38B -0.3(13)
C36B C37B C38B C39B 1.5(14)
C35B N8B C39B C38B -3.8(12)
K2 N8B C39B C38B -117.7(7)
C35B N8B C39B C40B 174.2(8)
K2 N8B C39B C40B 60.4(8)
C35B N8B C39B K2 113.9(8)
C37B C38B C39B N8B 0.5(13)
C37B C38B C39B C40B -177.5(9)
C37B C38B C39B K2 -63.2(12)
N8B C39B C40B N6B -77.1(10)
C38B C39B C40B N6B 100.8(10)
K2 C39B C40B N6B -33.2(6)
N8B C39B C40B K2 -43.9(6)
C38B C39B C40B K2 134.0(9)
C26B N6B C40B C39B 154.2(7)
C25B N6B C40B C39B -80.1(9)
K2 N6B C40B C39B 38.9(8)
C26B N6B C40B K2 115.3(6)
C25B N6B C40B K2 -119.0(6)
C5C N1C C1C C2C 2.4(12)
K3 N1C C1C C2C 175.7(6)
C5C N1C C1C C26C -176.0(8)
K3 N1C C1C C26C -2.6(10)
C5C N1C C1C K3 -173.3(10)
N1C C1C C2C C3C -2.5(13)
C26C C1C C2C C3C 175.9(8)
K3 C1C C2C C3C 5(2)
C1C C2C C3C C4C -0.4(13)
C2C C3C C4C C5C 3.3(12)
C1C N1C C5C C4C 0.7(12)
K3 N1C C5C C4C -172.8(6)
C1C N1C C5C C6C -175.1(7)
K3 N1C C5C C6C 11.4(9)
C1C N1C C5C K3 173.5(10)
C3C C4C C5C N1C -3.5(13)
C3C C4C C5C C6C 172.1(7)
C3C C4C C5C K3 -21(3)
C27C N2C C6C C5C -64.6(9)
C7C N2C C6C C5C 168.6(7)
K3 N2C C6C C5C 50.6(7)
C27C N2C C6C K3 -115.3(6)
C7C N2C C6C K3 117.9(6)
N1C C5C C6C N2C -46.4(10)
C4C C5C C6C N2C 137.7(8)
K3 C5C C6C N2C -38.6(6)
N1C C5C C6C K3 -7.8(6)
C4C C5C C6C K3 176.2(7)
C6C N2C C7C C12C -69.0(9)
C27C N2C C7C C12C 164.1(7)
K3 N2C C7C C12C 44.8(7)
C6C N2C C7C C8C 56.4(9)
C27C N2C C7C C8C -70.4(8)
K3 N2C C7C C8C 170.3(5)
C6C N2C C7C K3 -113.8(7)
C27C N2C C7C K3 119.3(7)
N2C C7C C8C C9C 177.8(7)
C12C C7C C8C C9C -54.7(10)
K3 C7C C8C C9C -164.6(10)
C7C C8C C9C C10C 58.5(11)
C8C C9C C10C C11C -58.7(10)
C9C C10C C11C C12C 58.0(10)
C34C N3C C12C C7C 155.1(7)
C13C N3C C12C C7C -80.0(8)
K3 N3C C12C C7C 35.6(7)
C34C N3C C12C C11C -78.5(8)
C13C N3C C12C C11C 46.4(9)
K3 N3C C12C C11C 162.0(5)
N2C C7C C12C N3C -56.8(9)
C8C C7C C12C N3C 177.9(7)
K3 C7C C12C N3C -25.1(5)
N2C C7C C12C C11C 175.7(6)
C8C C7C C12C C11C 50.4(9)
K3 C7C C12C C11C -152.6(6)
C10C C11C C12C N3C 177.0(7)
C10C C11C C12C C7C -54.4(10)
C34C N3C C13C C14C -69.3(9)
C12C N3C C13C C14C 164.8(7)
K3 N3C C13C C14C 43.7(7)
C34C N3C C13C K3 -113.0(6)
C12C N3C C13C K3 121.0(6)
C18C N4C C14C C15C -1.1(11)
K3 N4C C14C C15C -157.0(6)
C18C N4C C14C C13C -178.5(7)
K3 N4C C14C C13C 25.5(9)
C18C N4C C14C K3 156.0(9)
N3C C13C C14C N4C -51.6(10)
K3 C13C C14C N4C -17.7(6)
N3C C13C C14C C15C 130.9(8)
K3 C13C C14C C15C 164.8(8)
N3C C13C C14C K3 -33.9(6)
N4C C14C C15C C16C -0.9(12)
C13C C14C C15C C16C 176.5(7)
K3 C14C C15C C16C -44.3(18)
C14C C15C C16C C17C 1.3(13)
C15C C16C C17C C18C 0.3(12)
C14C N4C C18C C17C 2.7(11)
K3 N4C C18C C17C 157.3(6)
C14C N4C C18C C19C -172.2(7)
K3 N4C C18C C19C -17.5(9)
C14C N4C C18C K3 -154.7(9)
C16C C17C C18C N4C -2.3(12)
C16C C17C C18C C19C 172.7(7)
C16C C17C C18C K3 34.3(18)
C20C N5C C19C C18C 153.7(7)
C33C N5C C19C C18C -81.4(8)
K3 N5C C19C C18C 26.1(8)
N4C C18C C19C N5C -8.4(11)
C17C C18C C19C N5C 176.5(7)
K3 C18C C19C N5C -19.7(6)
C19C N5C C20C C25C -83.6(8)
C33C N5C C20C C25C 153.0(7)
K3 N5C C20C C25C 42.2(7)
C19C N5C C20C C21C 43.2(9)
C33C N5C C20C C21C -80.2(8)
K3 N5C C20C C21C 169.0(5)
N5C C20C C21C C22C -177.3(7)
C25C C20C C21C C22C -50.4(9)
C20C C21C C22C C23C 56.0(10)
C21C C22C C23C C24C -58.6(10)
C22C C23C C24C C25C 56.9(10)
C26C N6C C25C C20C -80.7(8)
C40C N6C C25C C20C 152.7(7)
K3 N6C C25C C20C 43.1(7)
C26C N6C C25C C24C 46.8(9)
C40C N6C C25C C24C -79.8(8)
K3 N6C C25C C24C 170.6(5)
N5C C20C C25C N6C -58.7(9)
C21C C20C C25C N6C 174.3(6)
N5C C20C C25C C24C 174.1(6)
C21C C20C C25C C24C 47.1(9)
C23C C24C C25C N6C -179.4(7)
C23C C24C C25C C20C -51.5(10)
C40C N6C C26C C1C -73.5(9)
C25C N6C C26C C1C 160.0(7)
K3 N6C C26C C1C 34.8(8)
N1C C1C C26C N6C -24.2(11)
C2C C1C C26C N6C 157.4(8)
K3 C1C C26C N6C -25.9(6)
C6C N2C C27C C28C 95.6(8)
C7C N2C C27C C28C -136.6(7)
K3 N2C C27C C28C -16.3(8)
C6C N2C C27C K3 111.9(6)
C7C N2C C27C K3 -120.3(7)
C32C N7C C28C C29C 3.8(12)
K3 N7C C28C C29C 123.0(7)
C32C N7C C28C C27C 179.4(7)
K3 N7C C28C C27C -61.3(7)
C32C N7C C28C K3 -119.3(8)
N2C C27C C28C N7C 55.2(10)
K3 C27C C28C N7C 42.1(6)
N2C C27C C28C C29C -129.2(8)
K3 C27C C28C C29C -142.3(8)
N2C C27C C28C K3 13.2(6)
N7C C28C C29C C30C -0.7(13)
C27C C28C C29C C30C -176.0(8)
K3 C28C C29C C30C 61.6(12)
C28C C29C C30C C31C -2.0(14)
C29C C30C C31C C32C 1.6(14)
C28C N7C C32C C31C -4.1(12)
K3 N7C C32C C31C -124.4(7)
C28C N7C C32C C33C 175.0(7)
K3 N7C C32C C33C 54.8(7)
C28C N7C C32C K3 120.2(8)
C30C C31C C32C N7C 1.4(13)
C30C C31C C32C C33C -177.7(8)
C30C C31C C32C K3 -64.0(12)
C19C N5C C33C C32C 159.4(7)
C20C N5C C33C C32C -75.8(9)
K3 N5C C33C C32C 44.1(7)
C19C N5C C33C K3 115.2(6)
C20C N5C C33C K3 -120.0(6)
N7C C32C C33C N5C -77.1(9)
C31C C32C C33C N5C 102.1(9)
K3 C32C C33C N5C -37.2(6)
N7C C32C C33C K3 -39.9(6)
C31C C32C C33C K3 139.3(8)
C13C N3C C34C C35C 87.9(8)
C12C N3C C34C C35C -146.1(7)
K3 N3C C34C C35C -23.1(7)
C13C N3C C34C K3 111.0(6)
C12C N3C C34C K3 -122.9(6)
C39C N8C C35C C36C 3.2(12)
K3 N8C C35C C36C 113.0(7)
C39C N8C C35C C34C -174.6(7)
K3 N8C C35C C34C -64.8(7)
C39C N8C C35C K3 -109.8(7)
N3C C34C C35C N8C 65.4(9)
K3 C34C C35C N8C 46.5(6)
N3C C34C C35C C36C -112.4(9)
K3 C34C C35C C36C -131.3(8)
N3C C34C C35C K3 19.0(6)
N8C C35C C36C C37C -1.6(13)
C34C C35C C36C C37C 176.1(8)
K3 C35C C36C C37C 63.6(10)
C35C C36C C37C C38C -0.6(13)
C36C C37C C38C C39C 1.0(13)
C35C N8C C39C C38C -2.7(12)
K3 N8C C39C C38C -113.9(8)
C35C N8C C39C C40C 173.6(7)
K3 N8C C39C C40C 62.4(7)
C35C N8C C39C K3 111.2(7)
C37C C38C C39C N8C 0.6(13)
C37C C38C C39C C40C -175.4(8)
C37C C38C C39C K3 -66.3(11)
C26C N6C C40C C39C 155.8(7)
C25C N6C C40C C39C -77.4(8)
K3 N6C C40C C39C 40.6(7)
C26C N6C C40C K3 115.2(6)
C25C N6C C40C K3 -118.0(6)
N8C C39C C40C N6C -81.6(9)
C38C C39C C40C N6C 94.6(10)
K3 C39C C40C N6C -35.1(6)
N8C C39C C40C K3 -46.5(5)
C38C C39C C40C K3 129.7(8)
C5D N1D C1D C2D 0.0(13)
K4 N1D C1D C2D -178.5(6)
C5D N1D C1D C26D -172.8(8)
K4 N1D C1D C26D 8.7(11)
C5D N1D C1D K4 178.5(12)
N1D C1D C2D C3D 0.2(14)
C26D C1D C2D C3D 173.1(9)
K4 C1D C2D C3D -3(2)
C1D C2D C3D C4D -0.6(14)
C2D C3D C4D C5D 0.9(14)
C1D N1D C5D C4D 0.4(13)
K4 N1D C5D C4D 178.9(6)
C1D N1D C5D C6D -170.6(8)
K4 N1D C5D C6D 7.9(10)
C1D N1D C5D K4 -178.5(11)
C3D C4D C5D N1D -0.8(14)
C3D C4D C5D C6D 170.2(8)
C3D C4D C5D K4 2(3)
C27D N2D C6D C5D -69.9(9)
C7D N2D C6D C5D 162.1(7)
K4 N2D C6D C5D 43.7(8)
C27D N2D C6D K4 -113.6(7)
C7D N2D C6D K4 118.4(7)
N1D C5D C6D N2D -39.0(11)
C4D C5D C6D N2D 149.5(8)
K4 C5D C6D N2D -33.7(6)
N1D C5D C6D K4 -5.3(7)
C4D C5D C6D K4 -176.7(8)
C6D N2D C7D C12D -73.4(8)
C27D N2D C7D C12D 159.1(7)
K4 N2D C7D C12D 41.5(7)
C6D N2D C7D C8D 52.9(9)
C27D N2D C7D C8D -74.6(9)
K4 N2D C7D C8D 167.8(5)
N2D C7D C8D C9D -179.9(7)
C12D C7D C8D C9D -51.2(10)
C7D C8D C9D C10D 56.8(11)
C8D C9D C10D C11D -58.2(10)
C9D C10D C11D C12D 58.7(11)
C13D N3D C12D C11D 54.3(10)
C34D N3D C12D C11D -72.1(9)
K4 N3D C12D C11D 166.5(6)
C13D N3D C12D C7D -73.3(9)
C34D N3D C12D C7D 160.2(7)
K4 N3D C12D C7D 38.9(8)
C10D C11D C12D N3D 177.1(8)
C10D C11D C12D C7D -54.0(11)
N2D C7D C12D N3D -56.7(9)
C8D C7D C12D N3D 177.1(7)
N2D C7D C12D C11D 174.4(7)
C8D C7D C12D C11D 48.2(10)
C34D N3D C13D C14D -61.9(9)
C12D N3D C13D C14D 172.1(7)
K4 N3D C13D C14D 53.0(7)
C34D N3D C13D K4 -114.9(7)
C12D N3D C13D K4 119.2(7)
C18D N4D C14D C15D -3.4(12)
K4 N4D C14D C15D -151.6(7)
C18D N4D C14D C13D 178.1(7)
K4 N4D C14D C13D 29.9(8)
C18D N4D C14D K4 148.2(9)
N3D C13D C14D N4D -62.6(10)
K4 C13D C14D N4D -21.3(6)
N3D C13D C14D C15D 118.8(9)
K4 C13D C14D C15D 160.2(8)
N3D C13D C14D K4 -41.3(6)
N4D C14D C15D C16D 2.9(13)
C13D C14D C15D C16D -178.6(8)
K4 C14D C15D C16D -49.8(18)
C14D C15D C16D C17D -1.3(13)
C15D C16D C17D C18D 0.2(13)
C14D N4D C18D C17D 2.2(12)
K4 N4D C18D C17D 148.7(7)
C14D N4D C18D C19D -175.3(7)
K4 N4D C18D C19D -28.8(9)
C14D N4D C18D K4 -146.5(9)
C16D C17D C18D N4D -0.7(13)
C16D C17D C18D C19D 176.7(8)
C16D C17D C18D K4 43.0(17)
C33D N5D C19D C18D -81.5(9)
C20D N5D C19D C18D 148.7(7)
K4 N5D C19D C18D 23.4(8)
N4D C18D C19D N5D 0.7(11)
C17D C18D C19D N5D -176.8(7)
K4 C18D C19D N5D -17.9(7)
C19D N5D C20D C25D -76.7(9)
C33D N5D C20D C25D 155.1(7)
K4 N5D C20D C25D 47.6(8)
C19D N5D C20D C21D 50.3(9)
C33D N5D C20D C21D -77.9(9)
K4 N5D C20D C21D 174.6(5)
N5D C20D C21D C22D -176.6(7)
C25D C20D C21D C22D -50.6(11)
C20D C21D C22D C23D 57.3(10)
C21D C22D C23D C24D -61.2(10)
C22D C23D C24D C25D 61.5(11)
C26D N6D C25D C20D -79.7(9)
C40D N6D C25D C20D 155.7(7)
K4 N6D C25D C20D 44.3(9)
C26D N6D C25D C24D 42.7(9)
C40D N6D C25D C24D -81.9(9)
K4 N6D C25D C24D 166.7(5)
N5D C20D C25D N6D -63.5(10)
C21D C20D C25D N6D 170.0(7)
N5D C20D C25D C24D 173.2(7)
C21D C20D C25D C24D 46.7(10)
C23D C24D C25D N6D -177.1(7)
C23D C24D C25D C20D -53.7(11)
C25D N6D C26D C1D 162.5(7)
C40D N6D C26D C1D -72.7(10)
K4 N6D C26D C1D 36.4(9)
N1D C1D C26D N6D -32.7(12)
C2D C1D C26D N6D 154.2(8)
K4 C1D C26D N6D -27.2(6)
C6D N2D C27D C28D 92.6(9)
C7D N2D C27D C28D -139.9(7)
K4 N2D C27D C28D -19.9(8)
C6D N2D C27D K4 112.6(7)
C7D N2D C27D K4 -120.0(7)
C32D N7D C28D C29D 5.7(12)
K4 N7D C28D C29D 115.6(7)
C32D N7D C28D C27D -175.4(7)
K4 N7D C28D C27D -65.5(7)
C32D N7D C28D K4 -109.9(8)
N2D C27D C28D N7D 63.7(10)
K4 C27D C28D N7D 47.1(6)
N2D C27D C28D C29D -117.5(9)
K4 C27D C28D C29D -134.0(9)
N2D C27D C28D K4 16.5(7)
N7D C28D C29D C30D -0.9(13)
C27D C28D C29D C30D -179.7(8)
K4 C28D C29D C30D 64.3(11)
C28D C29D C30D C31D -2.5(13)
C29D C30D C31D C32D 1.3(13)
C28D N7D C32D C31D -6.9(12)
K4 N7D C32D C31D -118.1(7)
C28D N7D C32D C33D 170.5(7)
K4 N7D C32D C33D 59.4(7)
C28D N7D C32D K4 111.1(8)
C30D C31D C32D N7D 3.3(13)
C30D C31D C32D C33D -173.9(8)
C30D C31D C32D K4 -64.6(11)
C19D N5D C33D C32D 159.9(7)
C20D N5D C33D C32D -70.2(9)
K4 N5D C33D C32D 46.4(7)
C19D N5D C33D K4 113.5(6)
C20D N5D C33D K4 -116.6(7)
N7D C32D C33D N5D -85.6(9)
C31D C32D C33D N5D 91.8(10)
K4 C32D C33D N5D -40.1(6)
N7D C32D C33D K4 -45.5(6)
C31D C32D C33D K4 131.9(8)
C13D N3D C34D C35D 91.0(9)
C12D N3D C34D C35D -142.6(8)
K4 N3D C34D C35D -19.1(8)
C13D N3D C34D K4 110.1(7)
C12D N3D C34D K4 -123.5(8)
C39D N8D C35D C36D 2.4(13)
K4 N8D C35D C36D 119.5(8)
C39D N8D C35D C34D -177.7(7)
K4 N8D C35D C34D -60.5(8)
C39D N8D C35D K4 -117.2(8)
N3D C34D C35D N8D 57.8(10)
K4 C34D C35D N8D 42.5(6)
N3D C34D C35D C36D -122.2(9)
K4 C34D C35D C36D -137.5(9)
N3D C34D C35D K4 15.3(7)
N8D C35D C36D C37D 0.4(13)
C34D C35D C36D C37D -179.5(8)
K4 C35D C36D C37D 64.4(11)
C35D C36D C37D C38D -3.2(13)
C36D C37D C38D C39D 3.3(13)
C35D N8D C39D C38D -2.3(12)
K4 N8D C39D C38D -120.8(7)
C35D N8D C39D C40D 175.9(8)
K4 N8D C39D C40D 57.5(8)
C35D N8D C39D K4 118.5(8)
C37D C38D C39D N8D -0.5(13)
C37D C38D C39D C40D -178.7(8)
C37D C38D C39D K4 -65.9(12)
C25D N6D C40D C39D -79.0(10)
C26D N6D C40D C39D 154.9(8)
K4 N6D C40D C39D 40.2(8)
C25D N6D C40D K4 -119.3(7)
C26D N6D C40D K4 114.7(6)
N8D C39D C40D N6D -76.1(10)
C38D C39D C40D N6D 102.1(10)
K4 C39D C40D N6D -33.8(7)
N8D C39D C40D K4 -42.3(6)
C38D C39D C40D K4 135.9(8)
